data_7117062
loop_
_publ_author_name
'Sebastien Dhers'
'Jean-Pierre Costes'
'Philippe Guionneau'
'Carley Paulsen'
'Laure Vendier'
'Jean-Pascal Sutter'

_publ_section_title
;
 On the importance of ferromagnetic exchange between transition metals in
 field-free SMMs: examples of ring-shaped hetero-trimetallic
 [(LnNi2){W(CN)8}]2 compounds
;
_journal_name_full Chem.Commun.
_journal_page_first 7875
_journal_paper_doi 10.1039/C5cc01743B
_journal_volume 51
_journal_year 2015
_chemical_formula_sum 'C120 H134 N34 Ni4 O20 W2 Y2'
_chemical_formula_weight 3152.96
_space_group_crystal_system triclinic
_space_group_IT_number 2
_space_group_name_Hall '-P 1'
_space_group_name_H-M_alt 'P -1'
_symmetry_space_group_name_Hall '-P 1'
_symmetry_space_group_name_H-M 'P -1'
_atom_sites_solution_hydrogens mixed
_atom_sites_solution_primary direct
_atom_sites_solution_secondary difmap
_audit_creation_method SHELXL-2014/7
_audit_update_record
;
2015-02-11 deposited with the CCDC.
2015-03-25 downloaded from the CCDC.
;
_cell_angle_alpha 87.7970(10)
_cell_angle_beta 89.1850(10)
_cell_angle_gamma 74.1580(10)
_cell_formula_units_Z 2
_cell_length_a 16.7100(10)
_cell_length_b 20.6630(10)
_cell_length_c 20.8520(10)
_cell_measurement_reflns_used 177677
_cell_measurement_temperature 150(2)
_cell_measurement_theta_max 27.48
_cell_measurement_theta_min 1.0
_cell_volume 6921.1(6)
_computing_cell_refinement 'HKL Scalepack (Otwinowski & Minor 1997)'
_computing_data_collection 'KappaCCD Server Software (Nonius, 1997)'
_computing_data_reduction 'HKL Denzo and Scalepack (Otwinowski & Minor 1997)'
_computing_structure_refinement 'SHELXL-2014/7 (Sheldrick, 2014)'
_diffrn_ambient_temperature 150(2)
_diffrn_measured_fraction_theta_full 0.994
_diffrn_measured_fraction_theta_max 0.994
_diffrn_measurement_device_type KappaCCD
_diffrn_measurement_method CCD
_diffrn_radiation_type MoK\a
_diffrn_radiation_wavelength 0.71073
_diffrn_reflns_av_R_equivalents 0.0324
_diffrn_reflns_av_unetI/netI 0.0473
_diffrn_reflns_Laue_measured_fraction_full 0.994
_diffrn_reflns_Laue_measured_fraction_max 0.994
_diffrn_reflns_limit_h_max 20
_diffrn_reflns_limit_h_min -20
_diffrn_reflns_limit_k_max 25
_diffrn_reflns_limit_k_min -25
_diffrn_reflns_limit_l_max 26
_diffrn_reflns_limit_l_min -26
_diffrn_reflns_number 55372
_diffrn_reflns_point_group_measured_fraction_full 0.994
_diffrn_reflns_point_group_measured_fraction_max 0.994
_diffrn_reflns_theta_full 25.242
_diffrn_reflns_theta_max 26.372
_diffrn_reflns_theta_min 3.411
_diffrn_source 'fine-focus sealed tube'
_exptl_absorpt_coefficient_mu 3.088
_exptl_absorpt_correction_T_max 0.7082
_exptl_absorpt_correction_T_min 0.6379
_exptl_absorpt_correction_type empirical
_exptl_absorpt_process_details scalepack
_exptl_crystal_colour brown
_exptl_crystal_density_diffrn 1.513
_exptl_crystal_description prism
_exptl_crystal_F_000 3180
_exptl_crystal_size_max 0.160
_exptl_crystal_size_mid 0.120
_exptl_crystal_size_min 0.120
_refine_diff_density_max 1.894
_refine_diff_density_min -0.918
_refine_diff_density_rms 0.101
_refine_ls_extinction_coef .
_refine_ls_extinction_method none
_refine_ls_goodness_of_fit_ref 1.115
_refine_ls_hydrogen_treatment constr
_refine_ls_matrix_type full
_refine_ls_number_parameters 1665
_refine_ls_number_reflns 28125
_refine_ls_number_restraints 0
_refine_ls_restrained_S_all 1.115
_refine_ls_R_factor_all 0.0541
_refine_ls_R_factor_gt 0.0379
_refine_ls_shift/su_max 0.000
_refine_ls_shift/su_mean 0.000
_refine_ls_structure_factor_coef Fsqd
_refine_ls_weighting_details 'w=1/[\s^2^(Fo^2^)+(0.0121P)^2^+21.0123P] where P=(Fo^2^+2Fc^2^)/3'
_refine_ls_weighting_scheme calc
_refine_ls_wR_factor_gt 0.0758
_refine_ls_wR_factor_ref 0.0800
_reflns_Friedel_coverage 0.000
_reflns_Friedel_fraction_full .
_reflns_Friedel_fraction_max .
_reflns_number_gt 22847
_reflns_number_total 28125
_reflns_threshold_expression 'I > 2\s(I)'
_cod_data_source_file c5cc01743b2.cif
_cod_data_source_block shelx_2
_cod_database_code 7117062
_shelx_shelxl_version_number 2014/7
_shelx_space_group_comment
;
The symmetry employed for this shelxl refinement is uniquely defined
by the following loop, which should always be used as a source of
symmetry information in preference to the above space-group names.
They are only intended as comments.
;
_shelx_estimated_absorpt_t_min 0.638
_shelx_estimated_absorpt_t_max 0.708

loop_
_space_group_symop_operation_xyz
'x, y, z'
'-x, -y, -z'

loop_
_atom_site_label
_atom_site_type_symbol
_atom_site_fract_x
_atom_site_fract_y
_atom_site_fract_z
_atom_site_U_iso_or_equiv
_atom_site_adp_type
_atom_site_occupancy
_atom_site_site_symmetry_order
_atom_site_calc_flag
_atom_site_refinement_flags_posn
_atom_site_refinement_flags_adp
_atom_site_refinement_flags_occupancy
_atom_site_disorder_assembly
_atom_site_disorder_group
C1 C 0.4357(3) 0.1540(2) 0.3814(2) 0.0230(9) Uani 1 1 d . . . . .
C2 C 0.5189(3) 0.1564(2) 0.3774(2) 0.0223(9) Uani 1 1 d . . . . .
C3 C 0.5730(3) 0.1120(2) 0.3370(2) 0.0248(10) Uani 1 1 d . . . . .
C4 C 0.5424(3) 0.0672(2) 0.3009(2) 0.0302(11) Uani 1 1 d . . . . .
H4 H 0.5790 0.0370 0.2734 0.036 Uiso 1 1 calc R U . . .
C5 C 0.4606(3) 0.0670(2) 0.3053(2) 0.0324(11) Uani 1 1 d . . . . .
H5 H 0.4409 0.0369 0.2807 0.039 Uiso 1 1 calc R U . . .
C6 C 0.4060(3) 0.1110(2) 0.3457(2) 0.0278(10) Uani 1 1 d . . . . .
H6 H 0.3492 0.1111 0.3486 0.033 Uiso 1 1 calc R U . . .
C7 C 0.6605(3) 0.1079(2) 0.3279(2) 0.0283(10) Uani 1 1 d . . . . .
H7 H 0.6886 0.0801 0.2948 0.034 Uiso 1 1 calc R U . . .
C8 C 0.7909(3) 0.1295(2) 0.3392(2) 0.0330(11) Uani 1 1 d . . . . .
H8A H 0.7964 0.1733 0.3219 0.040 Uiso 1 1 calc R U . . .
H8B H 0.8034 0.0976 0.3038 0.040 Uiso 1 1 calc R U . . .
C9 C 0.8552(3) 0.1039(2) 0.3919(3) 0.0344(12) Uani 1 1 d . . . . .
C10 C 0.8471(3) 0.0386(3) 0.4235(3) 0.0469(14) Uani 1 1 d . . . . .
H10A H 0.7920 0.0461 0.4436 0.070 Uiso 1 1 calc R U . . .
H10B H 0.8901 0.0230 0.4563 0.070 Uiso 1 1 calc R U . . .
H10C H 0.8537 0.0044 0.3910 0.070 Uiso 1 1 calc R U . . .
C11 C 0.9416(3) 0.0922(3) 0.3594(3) 0.0439(14) Uani 1 1 d . . . . .
H11A H 0.9482 0.0576 0.3274 0.066 Uiso 1 1 calc R U . . .
H11B H 0.9852 0.0772 0.3920 0.066 Uiso 1 1 calc R U . . .
H11C H 0.9462 0.1342 0.3384 0.066 Uiso 1 1 calc R U . . .
C12 C 0.8504(3) 0.1576(2) 0.4413(2) 0.0313(11) Uani 1 1 d . . . . .
H12A H 0.8975 0.1412 0.4714 0.038 Uiso 1 1 calc R U . . .
H12B H 0.8576 0.1986 0.4187 0.038 Uiso 1 1 calc R U . . .
C13 C 0.7809(3) 0.1843(2) 0.5383(2) 0.0330(11) Uani 1 1 d . . . . .
H13 H 0.8363 0.1715 0.5541 0.040 Uiso 1 1 calc R U . . .
C14 C 0.7157(3) 0.2113(2) 0.5850(2) 0.0308(11) Uani 1 1 d . . . . .
C15 C 0.6315(3) 0.2406(2) 0.5686(2) 0.0236(9) Uani 1 1 d . . . . .
C16 C 0.6016(3) 0.2723(2) 0.6794(2) 0.0346(12) Uani 1 1 d . . . . .
H16 H 0.5625 0.2933 0.7110 0.042 Uiso 1 1 calc R U . . .
C17 C 0.6841(3) 0.2421(3) 0.6956(3) 0.0435(14) Uani 1 1 d . . . . .
H17 H 0.7018 0.2416 0.7388 0.052 Uiso 1 1 calc R U . . .
C18 C 0.7400(3) 0.2132(3) 0.6493(3) 0.0444(14) Uani 1 1 d . . . . .
H18 H 0.7966 0.1939 0.6608 0.053 Uiso 1 1 calc R U . . .
C19 C 0.4478(3) 0.3545(2) 0.6326(2) 0.0354(12) Uani 1 1 d . . . . .
H19D H 0.4246 0.3352 0.6697 0.053 Uiso 1 1 calc R U . . .
H19E H 0.4024 0.3827 0.6064 0.053 Uiso 1 1 calc R U . . .
H19F H 0.4829 0.3819 0.6475 0.053 Uiso 1 1 calc R U . . .
C20 C 0.5487(3) 0.1019(2) 0.5383(2) 0.0385(13) Uani 1 1 d . . . . .
H20A H 0.5966 0.0969 0.5664 0.058 Uiso 1 1 calc R U . . .
H20B H 0.5668 0.1022 0.4934 0.058 Uiso 1 1 calc R U . . .
H20C H 0.5246 0.0642 0.5466 0.058 Uiso 1 1 calc R U . . .
C21 C 0.3030(3) 0.1951(3) 0.4332(2) 0.0340(11) Uani 1 1 d . . . . .
H21A H 0.2721 0.2108 0.3934 0.051 Uiso 1 1 calc R U . . .
H21B H 0.2769 0.2238 0.4682 0.051 Uiso 1 1 calc R U . . .
H21C H 0.3026 0.1485 0.4436 0.051 Uiso 1 1 calc R U . . .
C22 C 0.7116(3) 0.3255(2) 0.3878(2) 0.0252(10) Uani 1 1 d . . . . .
C23 C 0.6395(3) 0.4536(2) 0.3563(2) 0.0233(10) Uani 1 1 d . . . . .
C24 C 0.8401(3) 0.3432(2) 0.4619(2) 0.0292(10) Uani 1 1 d . . . . .
C25 C 0.7708(3) 0.4575(2) 0.2948(2) 0.0283(10) Uani 1 1 d . . . . .
C26 C 0.8402(3) 0.3288(2) 0.3280(2) 0.0247(10) Uani 1 1 d . . . . .
C27 C 0.7492(3) 0.5079(2) 0.4161(2) 0.0257(10) Uani 1 1 d . . . . .
C28 C 0.8703(3) 0.6331(2) 0.3460(2) 0.0310(11) Uani 1 1 d . . . . .
H28A H 0.8849 0.6477 0.3027 0.037 Uiso 1 1 calc R U . . .
H28B H 0.8687 0.5857 0.3441 0.037 Uiso 1 1 calc R U . . .
C29 C 0.9380(3) 0.6376(3) 0.3939(2) 0.0336(11) Uani 1 1 d . . . . .
C30 C 1.0216(3) 0.6035(3) 0.3628(3) 0.0496(15) Uani 1 1 d . . . . .
H30A H 1.0666 0.6015 0.3931 0.074 Uiso 1 1 calc R U . . .
H30B H 1.0294 0.6295 0.3241 0.074 Uiso 1 1 calc R U . . .
H30C H 1.0224 0.5578 0.3514 0.074 Uiso 1 1 calc R U . . .
C31 C 0.9328(3) 0.7109(3) 0.4065(3) 0.0451(14) Uani 1 1 d . . . . .
H31A H 0.8818 0.7309 0.4306 0.068 Uiso 1 1 calc R U . . .
H31B H 0.9322 0.7359 0.3656 0.068 Uiso 1 1 calc R U . . .
H31C H 0.9812 0.7130 0.4316 0.068 Uiso 1 1 calc R U . . .
C32 C 0.9324(3) 0.5976(2) 0.4555(2) 0.0326(11) Uani 1 1 d . . . . .
H32A H 0.9394 0.5501 0.4447 0.039 Uiso 1 1 calc R U . . .
H32B H 0.9795 0.5987 0.4833 0.039 Uiso 1 1 calc R U . . .
C33 C 0.8614(3) 0.6047(2) 0.5536(2) 0.0317(11) Uani 1 1 d . . . . .
H33 H 0.9167 0.5853 0.5682 0.038 Uiso 1 1 calc R U . . .
C34 C 0.7975(3) 0.6122(2) 0.6020(2) 0.0277(10) Uani 1 1 d . . . . .
C35 C 0.8253(3) 0.5896(3) 0.6647(2) 0.0426(13) Uani 1 1 d . . . . .
H35 H 0.8832 0.5716 0.6724 0.051 Uiso 1 1 calc R U . . .
C36 C 0.7707(3) 0.5932(3) 0.7142(3) 0.0475(15) Uani 1 1 d . . . . .
H36 H 0.7903 0.5764 0.7558 0.057 Uiso 1 1 calc R U . . .
C37 C 0.6859(3) 0.6216(3) 0.7042(2) 0.0384(12) Uani 1 1 d . . . . .
H37 H 0.6478 0.6245 0.7389 0.046 Uiso 1 1 calc R U . . .
C38 C 0.6575(3) 0.6451(2) 0.6443(2) 0.0257(10) Uani 1 1 d . . . . .
C39 C 0.7122(3) 0.6399(2) 0.5914(2) 0.0234(9) Uani 1 1 d . . . . .
C40 C 0.6731(3) 0.7716(2) 0.3305(2) 0.0232(9) Uani 1 1 d . . . . .
C41 C 0.7515(3) 0.7216(2) 0.3232(2) 0.0281(10) Uani 1 1 d . . . . .
H41 H 0.7798 0.7234 0.2836 0.034 Uiso 1 1 calc R U . . .
C42 C 0.6471(3) 0.8191(2) 0.2795(2) 0.0327(11) Uani 1 1 d . . . . .
H42 H 0.6791 0.8150 0.2411 0.039 Uiso 1 1 calc R U . . .
C43 C 0.5757(3) 0.8714(2) 0.2845(2) 0.0336(11) Uani 1 1 d . . . . .
H43 H 0.5586 0.9027 0.2494 0.040 Uiso 1 1 calc R U . . .
C44 C 0.5288(3) 0.8786(2) 0.3407(2) 0.0312(11) Uani 1 1 d . . . . .
H44 H 0.4799 0.9148 0.3444 0.037 Uiso 1 1 calc R U . . .
C45 C 0.5537(3) 0.8330(2) 0.3906(2) 0.0238(9) Uani 1 1 d . . . . .
C46 C 0.6247(3) 0.7781(2) 0.3867(2) 0.0217(9) Uani 1 1 d . . . . .
C47 C 0.6280(3) 0.2935(2) 1.1143(2) 0.0214(9) Uani 1 1 d . . . . .
C48 C 0.5546(3) 0.3460(2) 1.1056(2) 0.0230(9) Uani 1 1 d . . . . .
C49 C 0.5305(3) 0.3973(2) 1.1478(2) 0.0282(10) Uani 1 1 d . . . . .
H49 H 0.4811 0.4326 1.1405 0.034 Uiso 1 1 calc R U . . .
C50 C 0.5794(3) 0.3971(2) 1.2012(2) 0.0322(11) Uani 1 1 d . . . . .
H50 H 0.5632 0.4321 1.2308 0.039 Uiso 1 1 calc R U . . .
C51 C 0.4469(3) 0.4002(2) 1.0308(3) 0.0422(14) Uani 1 1 d . . . . .
H51A H 0.4017 0.4082 1.0625 0.063 Uiso 1 1 calc R U . . .
H51B H 0.4253 0.3936 0.9888 0.063 Uiso 1 1 calc R U . . .
H51C H 0.4699 0.4390 1.0279 0.063 Uiso 1 1 calc R U . . .
C52 C 0.5651(3) 0.1649(2) 1.1627(2) 0.0318(11) Uani 1 1 d . . . . .
H52A H 0.5697 0.1928 1.1987 0.048 Uiso 1 1 calc R U . . .
H52B H 0.6202 0.1464 1.1437 0.048 Uiso 1 1 calc R U . . .
H52C H 0.5427 0.1279 1.1782 0.048 Uiso 1 1 calc R U . . .
C53 C 0.4270(3) 0.2271(2) 1.1331(2) 0.0255(10) Uani 1 1 d . . . . .
C54 C 0.3729(3) 0.2519(2) 1.0811(2) 0.0233(9) Uani 1 1 d . . . . .
C55 C 0.2235(3) 0.2981(2) 1.0462(2) 0.0322(11) Uani 1 1 d . . . . .
H55 H 0.1677 0.3079 1.0613 0.039 Uiso 1 1 calc R U . . .
C56 C 0.2874(3) 0.2743(2) 1.0939(2) 0.0293(10) Uani 1 1 d . . . . .
C57 C 0.2597(3) 0.2713(3) 1.1581(2) 0.0404(13) Uani 1 1 d . . . . .
H57 H 0.2019 0.2867 1.1672 0.049 Uiso 1 1 calc R U . . .
C58 C 0.3141(3) 0.2469(3) 1.2073(2) 0.0392(12) Uani 1 1 d . . . . .
H58 H 0.2939 0.2454 1.2500 0.047 Uiso 1 1 calc R U . . .
C59 C 0.3994(3) 0.2240(2) 1.1949(2) 0.0321(11) Uani 1 1 d . . . . .
H59 H 0.4375 0.2067 1.2287 0.039 Uiso 1 1 calc R U . . .
C60 C 0.1552(3) 0.3249(2) 0.9482(2) 0.0299(11) Uani 1 1 d . . . . .
H60A H 0.1078 0.3413 0.9778 0.036 Uiso 1 1 calc R U . . .
H60B H 0.1487 0.2835 0.9292 0.036 Uiso 1 1 calc R U . . .
C61 C 0.1616(3) 0.4429(3) 0.9201(3) 0.0490(15) Uani 1 1 d . . . . .
H61A H 0.1189 0.4601 0.9525 0.073 Uiso 1 1 calc R U . . .
H61B H 0.1564 0.4764 0.8847 0.073 Uiso 1 1 calc R U . . .
H61C H 0.2168 0.4341 0.9394 0.073 Uiso 1 1 calc R U . . .
C62 C 0.0645(3) 0.3923(3) 0.8631(3) 0.0428(13) Uani 1 1 d . . . . .
H62A H 0.0573 0.3507 0.8461 0.064 Uiso 1 1 calc R U . . .
H62B H 0.0604 0.4260 0.8280 0.064 Uiso 1 1 calc R U . . .
H62C H 0.0212 0.4096 0.8951 0.064 Uiso 1 1 calc R U . . .
C63 C 0.2149(3) 0.3514(2) 0.8423(2) 0.0295(11) Uani 1 1 d . . . . .
H63A H 0.2092 0.3074 0.8290 0.035 Uiso 1 1 calc R U . . .
H63B H 0.2025 0.3829 0.8045 0.035 Uiso 1 1 calc R U . . .
C64 C 0.1503(3) 0.3778(2) 0.8946(2) 0.0312(11) Uani 1 1 d . . . . .
C65 C 0.3436(3) 0.3725(2) 0.8250(2) 0.0252(10) Uani 1 1 d . . . . .
H65 H 0.3145 0.3980 0.7895 0.030 Uiso 1 1 calc R U . . .
C66 C 0.4301(3) 0.3720(2) 0.8307(2) 0.0230(9) Uani 1 1 d . . . . .
C67 C 0.4846(3) 0.3332(2) 0.8773(2) 0.0209(9) Uani 1 1 d . . . . .
C68 C 0.5663(3) 0.3398(2) 0.8787(2) 0.0230(9) Uani 1 1 d . . . . .
C69 C 0.5936(3) 0.3813(2) 0.8359(2) 0.0283(10) Uani 1 1 d . . . . .
H69 H 0.6492 0.3844 0.8378 0.034 Uiso 1 1 calc R U . . .
C70 C 0.5389(3) 0.4190(2) 0.7895(2) 0.0297(11) Uani 1 1 d . . . . .
H70 H 0.5573 0.4477 0.7596 0.036 Uiso 1 1 calc R U . . .
C71 C 0.4591(3) 0.4144(2) 0.7875(2) 0.0277(10) Uani 1 1 d . . . . .
H71 H 0.4222 0.4405 0.7561 0.033 Uiso 1 1 calc R U . . .
C72 C 0.8101(3) 0.1165(2) 0.9171(2) 0.0277(10) Uani 1 1 d . . . . .
C73 C 0.8381(3) 0.0902(3) 0.8568(2) 0.0394(13) Uani 1 1 d . . . . .
H73 H 0.8961 0.0720 0.8499 0.047 Uiso 1 1 calc R U . . .
C74 C 0.7842(3) 0.0902(3) 0.8080(2) 0.0467(15) Uani 1 1 d . . . . .
H74 H 0.8049 0.0722 0.7679 0.056 Uiso 1 1 calc R U . . .
C75 C 0.6980(3) 0.1171(3) 0.8174(2) 0.0385(12) Uani 1 1 d . . . . .
H75 H 0.6601 0.1168 0.7840 0.046 Uiso 1 1 calc R U . . .
C76 C 0.1716(3) 0.1702(2) 0.8316(2) 0.0234(9) Uani 1 1 d . . . . .
C77 C 0.3010(3) 0.1568(2) 0.9032(2) 0.0233(9) Uani 1 1 d . . . . .
C78 C 0.1143(3) 0.0673(2) 0.8819(2) 0.0272(10) Uani 1 1 d . . . . .
C79 C 0.2486(3) -0.0235(3) 0.8964(2) 0.0267(10) Uani 1 1 d . . . . .
C80 C 0.2298(3) 0.0501(2) 0.7896(2) 0.0261(10) Uani 1 1 d . . . . .
C81 C 0.3640(3) 0.0392(2) 0.8556(2) 0.0232(9) Uani 1 1 d . . . . .
C82 C 0.1274(3) -0.1112(2) 1.0346(2) 0.0273(10) Uani 1 1 d . . . . .
H82 H 0.0719 -0.0903 1.0475 0.033 Uiso 1 1 calc R U . . .
C83 C 0.0600(3) -0.1091(2) 0.9368(2) 0.0281(10) Uani 1 1 d . . . . .
H83A H 0.0546 -0.0625 0.9203 0.034 Uiso 1 1 calc R U . . .
H83B H 0.0116 -0.1077 0.9651 0.034 Uiso 1 1 calc R U . . .
C84 C 0.0551(3) -0.1523(2) 0.8799(2) 0.0269(10) Uani 1 1 d . . . . .
C084 C 0.6958(3) 0.3128(3) 0.9355(2) 0.0329(11) Uani 1 1 d . . . . .
H08A H 0.7299 0.2967 0.8977 0.049 Uiso 1 1 calc R U . . .
H08B H 0.7226 0.2879 0.9739 0.049 Uiso 1 1 calc R U . . .
H08C H 0.6901 0.3609 0.9397 0.049 Uiso 1 1 calc R U . . .
C85 C -0.0270(3) -0.1167(3) 0.8451(3) 0.0421(13) Uani 1 1 d . . . . .
H85A H -0.0328 -0.1419 0.8073 0.063 Uiso 1 1 calc R U . . .
H85B H -0.0264 -0.0709 0.8315 0.063 Uiso 1 1 calc R U . . .
H85C H -0.0740 -0.1147 0.8743 0.063 Uiso 1 1 calc R U . . .
C86 C 0.0555(3) -0.2237(3) 0.9013(3) 0.0391(12) Uani 1 1 d . . . . .
H86A H 0.1057 -0.2443 0.9264 0.059 Uiso 1 1 calc R U . . .
H86B H 0.0548 -0.2503 0.8635 0.059 Uiso 1 1 calc R U . . .
H86C H 0.0061 -0.2223 0.9277 0.059 Uiso 1 1 calc R U . . .
C87 C 0.1256(3) -0.1533(2) 0.8319(2) 0.0293(11) Uani 1 1 d . . . . .
H87A H 0.1121 -0.1702 0.7907 0.035 Uiso 1 1 calc R U . . .
H87B H 0.1294 -0.1067 0.8237 0.035 Uiso 1 1 calc R U . . .
C88 C 0.2440(3) -0.2447(2) 0.8189(2) 0.0255(10) Uani 1 1 d . . . . .
H88 H 0.2169 -0.2490 0.7802 0.031 Uiso 1 1 calc R U . . .
C89 C 0.3229(3) -0.2939(2) 0.8317(2) 0.0221(9) Uani 1 1 d . . . . .
C90 C 0.3486(3) -0.3462(2) 0.7887(2) 0.0301(11) Uani 1 1 d . . . . .
H90 H 0.3158 -0.3466 0.7520 0.036 Uiso 1 1 calc R U . . .
C92 C 0.3031(3) 0.0418(2) 0.9751(2) 0.0246(10) Uani 1 1 d . . . . .
C95 C 0.5775(3) 0.2712(2) 0.6167(2) 0.0242(10) Uani 1 1 d . . . . .
C96 C 0.1649(3) 0.1388(2) 0.9627(2) 0.0282(10) Uani 1 1 d . . . . .
C98 C 0.8870(3) 0.4267(2) 0.3820(2) 0.0262(10) Uani 1 1 d . . . . .
C99 C 0.6879(3) 0.4148(2) 0.4721(2) 0.0254(10) Uani 1 1 d . . . . .
C100 C 0.0900(4) 0.7072(3) 0.0726(3) 0.0501(15) Uani 1 1 d . . . . .
C101 C 0.0472(4) 0.7597(3) 0.1130(4) 0.0651(19) Uani 1 1 d . . . . .
H10D H 0.0018 0.7909 0.0890 0.098 Uiso 1 1 calc R U . . .
H10E H 0.0860 0.7840 0.1277 0.098 Uiso 1 1 calc R U . . .
H10F H 0.0243 0.7403 0.1502 0.098 Uiso 1 1 calc R U . . .
C103 C 0.7234(3) 0.1434(2) 0.9272(2) 0.0217(9) Uani 1 1 d . . . . .
C104 C 0.6695(3) 0.1437(2) 0.8755(2) 0.0263(10) Uani 1 1 d . . . . .
C105 C 0.5277(3) 0.1617(3) 0.8450(2) 0.0369(12) Uani 1 1 d . . . . .
H10W H 0.5338 0.1850 0.8042 0.055 Uiso 1 1 calc R U . . .
H10X H 0.4711 0.1796 0.8616 0.055 Uiso 1 1 calc R U . . .
H10Y H 0.5382 0.1134 0.8384 0.055 Uiso 1 1 calc R U . . .
C110 C 0.7829(4) 0.8772(3) 0.7682(4) 0.0581(17) Uani 1 1 d . . . . .
C111 C 0.7415(4) 0.9069(4) 0.8260(4) 0.078(2) Uani 1 1 d . . . . .
H11D H 0.7430 0.9540 0.8271 0.117 Uiso 1 1 calc R U . . .
H11E H 0.7700 0.8819 0.8638 0.117 Uiso 1 1 calc R U . . .
H11F H 0.6835 0.9050 0.8261 0.117 Uiso 1 1 calc R U . . .
C120 C 0.2791(4) 0.5616(3) 0.9406(3) 0.0520(15) Uani 1 1 d . . . . .
C121 C 0.2103(4) 0.5997(3) 0.9019(3) 0.0507(15) Uani 1 1 d . . . . .
H12D H 0.2125 0.6465 0.8971 0.076 Uiso 1 1 calc R U . . .
H12E H 0.1579 0.5982 0.9227 0.076 Uiso 1 1 calc R U . . .
H12F H 0.2138 0.5803 0.8594 0.076 Uiso 1 1 calc R U . . .
C122 C 0.4856(3) 0.3291(2) 0.3232(2) 0.0319(11) Uani 1 1 d . . . . .
H12G H 0.4778 0.3052 0.2851 0.048 Uiso 1 1 calc R U . . .
H12H H 0.5416 0.3092 0.3403 0.048 Uiso 1 1 calc R U . . .
H12I H 0.4788 0.3767 0.3115 0.048 Uiso 1 1 calc R U . . .
C130 C 0.9073(4) 0.8012(4) 0.5665(4) 0.0627(19) Uani 1 1 d . . . . .
C131 C 0.9459(4) 0.7478(3) 0.6112(4) 0.073(2) Uani 1 1 d . . . . .
H13A H 0.9029 0.7334 0.6357 0.110 Uiso 1 1 calc R U . . .
H13B H 0.9809 0.7637 0.6407 0.110 Uiso 1 1 calc R U . . .
H13C H 0.9803 0.7097 0.5879 0.110 Uiso 1 1 calc R U . . .
C140 C 0.7395(5) 0.5036(3) 0.8626(4) 0.0622(18) Uani 1 1 d . . . . .
C141 C 0.8147(6) 0.4941(6) 0.8981(5) 0.132(4) Uani 1 1 d . . . . .
H14A H 0.8593 0.4991 0.8689 0.198 Uiso 1 1 calc R U . . .
H14B H 0.8300 0.4489 0.9185 0.198 Uiso 1 1 calc R U . . .
H14C H 0.8062 0.5278 0.9311 0.198 Uiso 1 1 calc R U . . .
C150 C 0.7348(4) 0.0149(3) 0.6520(3) 0.0463(14) Uani 1 1 d . . . . .
C151 C 0.8067(5) -0.0076(4) 0.6107(4) 0.081(2) Uani 1 1 d . . . . .
H15A H 0.8380 0.0263 0.6086 0.122 Uiso 1 1 calc R U . . .
H15B H 0.7884 -0.0139 0.5675 0.122 Uiso 1 1 calc R U . . .
H15C H 0.8424 -0.0503 0.6280 0.122 Uiso 1 1 calc R U . . .
C160 C 0.9771(4) 0.1125(4) 0.6744(4) 0.072(2) Uani 1 1 d . . . . .
C161 C 1.0134(5) 0.1425(4) 0.7217(4) 0.089(3) Uani 1 1 d . . . . .
H16A H 1.0688 0.1444 0.7074 0.134 Uiso 1 1 calc R U . . .
H16B H 1.0180 0.1157 0.7620 0.134 Uiso 1 1 calc R U . . .
H16C H 0.9784 0.1882 0.7285 0.134 Uiso 1 1 calc R U . . .
C180 C 0.2068(5) 0.6345(5) 0.2750(4) 0.090(3) Uani 1 1 d . . . . .
C181 C 0.2503(5) 0.6002(5) 0.3310(5) 0.113(4) Uani 1 1 d . . . . .
H18A H 0.3073 0.6045 0.3305 0.170 Uiso 1 1 calc R U . . .
H18B H 0.2517 0.5525 0.3309 0.170 Uiso 1 1 calc R U . . .
H18C H 0.2215 0.6203 0.3697 0.170 Uiso 1 1 calc R U . . .
C190 C 1.0195(4) 0.3974(4) 0.1589(4) 0.0648(19) Uani 1 1 d . . . . .
C191 C 0.9866(5) 0.3847(5) 0.2204(4) 0.104(3) Uani 1 1 d . . . . .
H19A H 0.9381 0.3675 0.2147 0.156 Uiso 1 1 calc R U . . .
H19B H 0.9700 0.4267 0.2437 0.156 Uiso 1 1 calc R U . . .
H19C H 1.0293 0.3513 0.2449 0.156 Uiso 1 1 calc R U . . .
C200 C 0.6973(5) 0.9397(3) 0.4458(4) 0.0609(18) Uani 1 1 d . . . . .
C201 C 0.7522(5) 0.8954(3) 0.4039(3) 0.067(2) Uani 1 1 d . . . . .
H20D H 0.8097 0.8955 0.4126 0.100 Uiso 1 1 calc R U . . .
H20E H 0.7384 0.9105 0.3592 0.100 Uiso 1 1 calc R U . . .
H20F H 0.7465 0.8497 0.4109 0.100 Uiso 1 1 calc R U . . .
N1 N 0.7039(2) 0.13789(18) 0.36009(18) 0.0266(8) Uani 1 1 d . . . . .
N2 N 0.7724(2) 0.17587(18) 0.47882(19) 0.0275(9) Uani 1 1 d . . . . .
N3 N 0.6820(2) 0.28062(18) 0.39238(18) 0.0240(8) Uani 1 1 d . . . . .
N4 N 0.5718(2) 0.47835(18) 0.34075(17) 0.0240(8) Uani 1 1 d . . . . .
N5 N 0.8780(3) 0.3095(2) 0.5010(2) 0.0458(12) Uani 1 1 d . . . . .
N6 N 0.7745(3) 0.4844(2) 0.2457(2) 0.0407(11) Uani 1 1 d . . . . .
N7 N 0.8772(2) 0.2866(2) 0.2965(2) 0.0328(9) Uani 1 1 d . . . . .
N8 N 0.7393(2) 0.56362(19) 0.43121(18) 0.0256(8) Uani 1 1 d . . . . .
N10 N 0.8542(2) 0.62069(18) 0.49311(18) 0.0254(8) Uani 1 1 d . . . . .
N11 N 0.7878(2) 0.67499(18) 0.36393(17) 0.0248(8) Uani 1 1 d . . . . .
N12 N 0.2330(2) 0.30752(18) 0.98575(18) 0.0259(8) Uani 1 1 d . . . . .
N13 N 0.3015(2) 0.34295(18) 0.86173(18) 0.0252(8) Uani 1 1 d . . . . .
N14 N 0.3305(2) 0.20011(17) 0.91210(17) 0.0226(8) Uani 1 1 d . . . . .
N15 N 0.3401(3) 0.0170(2) 1.0199(2) 0.0361(10) Uani 1 1 d . . . . .
N16 N 0.4317(2) 0.01656(19) 0.84017(18) 0.0277(9) Uani 1 1 d . . . . .
N17 N 0.1380(2) 0.21730(19) 0.80148(19) 0.0304(9) Uani 1 1 d . . . . .
N18 N 0.0493(3) 0.0583(2) 0.8781(2) 0.0379(10) Uani 1 1 d . . . . .
N19 N 0.2237(3) 0.0322(2) 0.7392(2) 0.0403(11) Uani 1 1 d . . . . .
N20 N 0.1364(2) -0.13090(17) 0.97627(18) 0.0229(8) Uani 1 1 d . . . . .
N21 N 0.2067(2) -0.19571(18) 0.85442(17) 0.0232(8) Uani 1 1 d . . . . .
N22 N 0.1235(4) 0.6650(3) 0.0403(3) 0.0780(18) Uani 1 1 d . . . . .
N23 N 0.8146(4) 0.8534(3) 0.7227(3) 0.0781(18) Uani 1 1 d . . . . .
N24 N 0.3336(4) 0.5323(3) 0.9718(4) 0.090(2) Uani 1 1 d . . . . .
N25 N 0.8757(5) 0.8429(4) 0.5315(4) 0.096(2) Uani 1 1 d . . . . .
N26 N 0.6787(3) 0.0322(3) 0.6843(3) 0.0585(14) Uani 1 1 d . . . . .
N27 N 0.6806(4) 0.5118(3) 0.8337(3) 0.0807(19) Uani 1 1 d . . . . .
N28 N 0.1287(3) 0.1705(2) 1.0029(2) 0.0435(11) Uani 1 1 d . . . . .
N30 N 0.9477(5) 0.0902(4) 0.6357(5) 0.120(3) Uani 1 1 d . . . . .
N31 N 0.1731(5) 0.6635(5) 0.2321(4) 0.131(3) Uani 1 1 d . . . . .
N33 N 1.0448(5) 0.4065(4) 0.1107(4) 0.110(3) Uani 1 1 d . . . . .
N34 N 0.6554(5) 0.9731(3) 0.4812(4) 0.116(3) Uani 1 1 d . . . . .
N35 N 0.6431(3) 0.4163(2) 0.51524(19) 0.0333(9) Uani 1 1 d . . . . .
N36 N 0.9504(2) 0.4383(2) 0.3784(2) 0.0378(10) Uani 1 1 d . . . . .
N050 N 0.2557(2) -0.08136(18) 0.90421(18) 0.0256(8) Uani 1 1 d . . . . .
O2 O 0.60077(17) 0.24103(14) 0.51004(14) 0.0230(6) Uani 1 1 d . . . . .
O3 O 0.54266(17) 0.19949(14) 0.41442(14) 0.0230(6) Uani 1 1 d . . . . .
O4 O 0.42475(18) 0.32345(15) 0.37134(14) 0.0255(7) Uani 1 1 d . . . . .
O5 O 0.38778(18) 0.19823(14) 0.42495(14) 0.0249(7) Uani 1 1 d . . . . .
O6 O 0.49708(18) 0.30106(14) 0.59476(14) 0.0245(7) Uani 1 1 d . . . . .
O7 O 0.48696(18) 0.16449(14) 0.55066(14) 0.0254(7) Uani 1 1 d . . . . .
O8 O 0.64382(17) 0.73510(14) 0.43798(13) 0.0210(6) Uani 1 1 d . . . . .
O9 O 0.67936(17) 0.66237(14) 0.53406(13) 0.0211(6) Uani 1 1 d . . . . .
O10 O 0.48777(19) 0.37279(15) 0.47738(15) 0.0314(7) Uani 1 1 d . . . . .
O13 O 0.64699(17) 0.24604(14) 1.07024(13) 0.0207(6) Uani 1 1 d . . . . .
O14 O 0.51181(18) 0.34039(14) 1.05037(14) 0.0265(7) Uani 1 1 d . . . . .
O15 O 0.51008(18) 0.20549(15) 1.11489(14) 0.0248(7) Uani 1 1 d . . . . .
O16 O 0.40665(18) 0.25248(14) 1.02254(14) 0.0234(7) Uani 1 1 d . . . . .
O17 O 0.46246(17) 0.29271(14) 0.92110(13) 0.0211(6) Uani 1 1 d . . . . .
O18 O 0.58638(18) 0.17214(15) 0.89043(14) 0.0255(7) Uani 1 1 d . . . . .
O19 O 0.69005(17) 0.16895(14) 0.98175(13) 0.0212(6) Uani 1 1 d . . . . .
O20 O 0.54015(19) 0.12088(15) 1.00739(15) 0.0310(7) Uani 1 1 d . . . . .
O23 O 0.61440(18) 0.30229(15) 0.92826(14) 0.0253(7) Uani 1 1 d . . . . .
O21 O 0.41842(19) 0.47635(15) 0.39939(16) 0.0316(7) Uani 1 1 d . . . . .
O22 O 0.5571(2) 0.92101(16) 0.90994(16) 0.0331(8) Uani 1 1 d . . . . .
Ni1 Ni 0.74292(3) 0.65636(3) 0.45107(3) 0.02011(12) Uani 1 1 d . . . . .
Ni2 Ni 0.66207(3) 0.19786(3) 0.43355(3) 0.02163(12) Uani 1 1 d . . . . .
Ni3 Ni 0.34471(3) 0.28678(3) 0.94148(3) 0.02021(12) Uani 1 1 d . . . . .
Ni06 Ni 0.24834(3) -0.17125(3) 0.93711(3) 0.01939(12) Uani 1 1 d . . . . .
Y1 Y 0.45698(2) 0.27089(2) 0.48469(2) 0.01877(9) Uani 1 1 d . . . . .
Y2 Y 0.55063(2) 0.22956(2) 0.99842(2) 0.01868(9) Uani 1 1 d . . . . .
W1 W 0.76604(2) 0.40735(2) 0.38718(2) 0.01895(4) Uani 1 1 d . . . . .
W2 W 0.23712(2) 0.08078(2) 0.88681(2) 0.01887(4) Uani 1 1 d . . . . .
H1O H 0.4629 0.4861 0.3827 0.023 Uiso 1 1 d . U . . .
H3O H 0.5820 0.9504 0.9220 0.023 Uiso 1 1 d . U . . .
H20 H 0.4057 0.5190 0.4160 0.023 Uiso 1 1 d . U . . .
H40 H 0.5354 0.9572 0.8788 0.023 Uiso 1 1 d . U . . .
H1OA H 0.4714 0.3878 0.4394 0.050 Uiso 1 1 d . U . . .
H2OB H 0.5338 0.3828 0.4830 0.050 Uiso 1 1 d . U . . .
H1OC H 0.5635 0.0820 0.9927 0.050 Uiso 1 1 d . U . . .
H2OD H 0.5204 0.1137 1.0444 0.050 Uiso 1 1 d . U . . .

loop_
_atom_site_aniso_label
_atom_site_aniso_U_11
_atom_site_aniso_U_22
_atom_site_aniso_U_33
_atom_site_aniso_U_23
_atom_site_aniso_U_13
_atom_site_aniso_U_12
C1 0.030(2) 0.019(2) 0.020(2) -0.0023(17) 0.0004(19) -0.0067(18)
C2 0.031(2) 0.020(2) 0.018(2) 0.0001(17) -0.0001(18) -0.0093(18)
C3 0.029(2) 0.025(2) 0.020(2) -0.0038(18) 0.0044(19) -0.0060(19)
C4 0.041(3) 0.022(2) 0.026(3) -0.0077(19) 0.004(2) -0.006(2)
C5 0.045(3) 0.027(2) 0.028(3) -0.007(2) -0.004(2) -0.014(2)
C6 0.030(3) 0.029(2) 0.027(3) -0.004(2) -0.001(2) -0.011(2)
C7 0.034(3) 0.023(2) 0.025(2) -0.0032(19) 0.011(2) -0.004(2)
C8 0.027(3) 0.034(3) 0.037(3) -0.008(2) 0.016(2) -0.008(2)
C9 0.022(2) 0.027(3) 0.051(3) -0.003(2) 0.008(2) -0.003(2)
C10 0.037(3) 0.033(3) 0.064(4) -0.001(3) 0.018(3) 0.000(2)
C11 0.026(3) 0.041(3) 0.061(4) -0.008(3) 0.015(3) -0.002(2)
C12 0.021(2) 0.029(3) 0.041(3) 0.001(2) 0.004(2) -0.0025(19)
C13 0.021(2) 0.034(3) 0.040(3) 0.000(2) -0.006(2) 0.001(2)
C14 0.030(3) 0.030(3) 0.029(3) -0.002(2) -0.005(2) -0.002(2)
C15 0.024(2) 0.023(2) 0.023(2) -0.0023(18) -0.0034(19) -0.0043(18)
C16 0.037(3) 0.040(3) 0.022(3) -0.004(2) -0.004(2) -0.003(2)
C17 0.038(3) 0.056(3) 0.030(3) -0.003(2) -0.012(2) 0.000(3)
C18 0.030(3) 0.053(3) 0.041(3) -0.004(3) -0.014(2) 0.005(2)
C19 0.030(3) 0.033(3) 0.039(3) -0.019(2) -0.004(2) 0.001(2)
C20 0.043(3) 0.025(3) 0.035(3) 0.004(2) 0.005(2) 0.011(2)
C21 0.024(2) 0.040(3) 0.040(3) -0.010(2) 0.007(2) -0.012(2)
C22 0.034(3) 0.020(2) 0.014(2) -0.0009(17) -0.0032(19) 0.006(2)
C23 0.035(3) 0.016(2) 0.022(2) -0.0021(17) 0.006(2) -0.0115(19)
C24 0.023(2) 0.034(3) 0.030(3) -0.004(2) -0.004(2) -0.007(2)
C25 0.019(2) 0.030(3) 0.034(3) -0.004(2) 0.000(2) -0.0031(19)
C26 0.021(2) 0.029(2) 0.027(2) -0.002(2) -0.0039(19) -0.0095(19)
C27 0.013(2) 0.032(3) 0.036(3) 0.016(2) -0.0121(19) -0.0124(18)
C28 0.026(2) 0.035(3) 0.032(3) -0.007(2) 0.008(2) -0.007(2)
C29 0.018(2) 0.043(3) 0.040(3) -0.007(2) 0.008(2) -0.009(2)
C30 0.029(3) 0.063(4) 0.055(4) -0.011(3) 0.012(3) -0.008(3)
C31 0.037(3) 0.048(3) 0.056(4) -0.011(3) 0.003(3) -0.021(3)
C32 0.019(2) 0.038(3) 0.038(3) -0.012(2) 0.003(2) -0.001(2)
C33 0.019(2) 0.033(3) 0.040(3) -0.004(2) -0.008(2) -0.0011(19)
C34 0.026(2) 0.031(3) 0.024(2) -0.0010(19) -0.0033(19) -0.005(2)
C35 0.029(3) 0.058(4) 0.033(3) 0.004(3) -0.010(2) 0.001(2)
C36 0.040(3) 0.069(4) 0.027(3) 0.012(3) -0.010(2) -0.005(3)
C37 0.034(3) 0.054(3) 0.025(3) 0.004(2) 0.001(2) -0.009(2)
C38 0.023(2) 0.028(2) 0.025(2) 0.0000(19) -0.0030(19) -0.0055(19)
C39 0.027(2) 0.020(2) 0.023(2) -0.0024(18) -0.0031(19) -0.0066(18)
C40 0.028(2) 0.029(2) 0.016(2) 0.0000(18) -0.0005(18) -0.0131(19)
C41 0.029(3) 0.038(3) 0.020(2) -0.004(2) 0.006(2) -0.014(2)
C42 0.037(3) 0.044(3) 0.021(2) 0.000(2) 0.003(2) -0.018(2)
C43 0.039(3) 0.039(3) 0.024(3) 0.007(2) -0.005(2) -0.014(2)
C44 0.031(3) 0.027(2) 0.035(3) 0.004(2) -0.005(2) -0.007(2)
C45 0.023(2) 0.026(2) 0.023(2) 0.0000(18) 0.0009(18) -0.0071(18)
C46 0.024(2) 0.021(2) 0.023(2) -0.0023(18) -0.0018(18) -0.0092(18)
C47 0.026(2) 0.021(2) 0.018(2) -0.0014(17) 0.0001(18) -0.0073(18)
C48 0.028(2) 0.022(2) 0.018(2) -0.0011(17) -0.0016(18) -0.0069(18)
C49 0.030(3) 0.026(2) 0.027(3) 0.0000(19) 0.001(2) -0.0049(19)
C50 0.038(3) 0.030(3) 0.028(3) -0.010(2) 0.003(2) -0.007(2)
C51 0.046(3) 0.029(3) 0.040(3) -0.007(2) -0.017(3) 0.012(2)
C52 0.032(3) 0.033(3) 0.028(3) 0.009(2) -0.001(2) -0.006(2)
C53 0.026(2) 0.023(2) 0.026(2) -0.0017(19) 0.0020(19) -0.0046(18)
C54 0.029(2) 0.023(2) 0.019(2) -0.0034(18) 0.0046(19) -0.0088(19)
C55 0.019(2) 0.035(3) 0.041(3) -0.011(2) 0.006(2) -0.004(2)
C56 0.026(2) 0.031(3) 0.028(3) -0.003(2) 0.005(2) -0.003(2)
C57 0.032(3) 0.050(3) 0.035(3) -0.003(2) 0.012(2) -0.005(2)
C58 0.041(3) 0.051(3) 0.024(3) -0.003(2) 0.010(2) -0.008(2)
C59 0.038(3) 0.039(3) 0.021(2) -0.001(2) 0.000(2) -0.014(2)
C60 0.022(2) 0.029(3) 0.038(3) -0.006(2) 0.001(2) -0.0049(19)
C61 0.041(3) 0.033(3) 0.073(4) -0.009(3) -0.011(3) -0.008(2)
C62 0.022(3) 0.044(3) 0.060(4) -0.002(3) -0.011(2) -0.005(2)
C63 0.024(2) 0.027(2) 0.037(3) 0.004(2) -0.010(2) -0.0054(19)
C64 0.022(2) 0.027(2) 0.044(3) -0.001(2) -0.009(2) -0.0052(19)
C65 0.028(2) 0.024(2) 0.022(2) 0.0019(18) -0.0089(19) -0.0046(19)
C66 0.026(2) 0.022(2) 0.021(2) 0.0007(18) -0.0032(18) -0.0056(18)
C67 0.023(2) 0.018(2) 0.021(2) 0.0009(17) -0.0021(18) -0.0038(17)
C68 0.027(2) 0.023(2) 0.020(2) 0.0001(18) -0.0043(18) -0.0078(18)
C69 0.026(2) 0.028(2) 0.031(3) 0.002(2) 0.002(2) -0.009(2)
C70 0.035(3) 0.026(2) 0.029(3) 0.008(2) 0.002(2) -0.010(2)
C71 0.036(3) 0.023(2) 0.021(2) 0.0031(18) -0.003(2) -0.004(2)
C72 0.023(2) 0.035(3) 0.026(3) -0.006(2) 0.0049(19) -0.009(2)
C73 0.024(3) 0.061(4) 0.033(3) -0.019(3) 0.005(2) -0.008(2)
C74 0.032(3) 0.080(4) 0.026(3) -0.027(3) 0.010(2) -0.008(3)
C75 0.029(3) 0.063(4) 0.025(3) -0.012(2) 0.000(2) -0.013(2)
C76 0.021(2) 0.021(2) 0.030(3) -0.0074(19) 0.0041(19) -0.0084(18)
C77 0.021(2) 0.026(2) 0.021(2) -0.0008(18) 0.0041(18) -0.0027(19)
C78 0.025(3) 0.021(2) 0.033(3) -0.0015(19) 0.001(2) -0.0029(19)
C79 0.023(2) 0.047(3) 0.018(2) -0.009(2) 0.0046(18) -0.021(2)
C80 0.024(2) 0.024(2) 0.026(3) 0.0009(19) 0.0010(19) -0.0004(18)
C81 0.030(3) 0.015(2) 0.026(2) 0.0002(18) -0.003(2) -0.0084(18)
C82 0.019(2) 0.029(2) 0.031(3) -0.005(2) 0.0032(19) -0.0022(19)
C83 0.020(2) 0.029(2) 0.033(3) -0.001(2) -0.004(2) -0.0032(19)
C84 0.020(2) 0.032(3) 0.026(2) -0.003(2) -0.0021(19) -0.0035(19)
C084 0.025(3) 0.041(3) 0.036(3) 0.010(2) -0.007(2) -0.017(2)
C85 0.024(3) 0.057(3) 0.041(3) -0.004(3) -0.010(2) -0.003(2)
C86 0.035(3) 0.044(3) 0.041(3) -0.002(2) 0.002(2) -0.017(2)
C87 0.023(2) 0.034(3) 0.026(3) 0.004(2) -0.007(2) -0.001(2)
C88 0.029(2) 0.031(2) 0.019(2) -0.0014(19) -0.0051(19) -0.012(2)
C89 0.025(2) 0.023(2) 0.020(2) -0.0040(18) -0.0011(18) -0.0091(18)
C90 0.035(3) 0.034(3) 0.022(2) -0.005(2) -0.004(2) -0.010(2)
C92 0.021(2) 0.019(2) 0.031(3) -0.0005(19) -0.002(2) -0.0006(18)
C95 0.023(2) 0.022(2) 0.026(2) -0.0001(18) -0.0044(19) -0.0028(18)
C96 0.023(2) 0.033(3) 0.028(3) -0.001(2) 0.007(2) -0.007(2)
C98 0.023(2) 0.021(2) 0.032(3) -0.0067(19) -0.005(2) -0.0006(18)
C99 0.028(2) 0.020(2) 0.027(3) -0.0036(18) -0.003(2) -0.0041(19)
C100 0.036(3) 0.061(4) 0.052(4) 0.007(3) 0.000(3) -0.013(3)
C101 0.048(4) 0.049(4) 0.093(5) -0.001(4) 0.017(4) -0.006(3)
C103 0.021(2) 0.023(2) 0.022(2) -0.0023(18) -0.0001(18) -0.0054(17)
C104 0.024(2) 0.030(2) 0.025(2) -0.0014(19) 0.0008(19) -0.0069(19)
C105 0.025(3) 0.052(3) 0.033(3) -0.017(2) -0.004(2) -0.008(2)
C110 0.042(4) 0.068(4) 0.067(5) 0.001(4) -0.004(3) -0.019(3)
C111 0.053(4) 0.110(6) 0.078(5) -0.037(5) 0.019(4) -0.031(4)
C120 0.061(4) 0.033(3) 0.062(4) 0.000(3) 0.006(3) -0.015(3)
C121 0.066(4) 0.037(3) 0.049(4) -0.001(3) 0.007(3) -0.014(3)
C122 0.030(3) 0.040(3) 0.027(3) -0.002(2) 0.008(2) -0.012(2)
C130 0.044(4) 0.068(5) 0.072(5) -0.028(4) -0.005(3) -0.005(3)
C131 0.047(4) 0.060(4) 0.103(6) -0.015(4) -0.015(4) 0.005(3)
C140 0.058(4) 0.059(4) 0.072(5) 0.010(4) 0.019(4) -0.023(4)
C141 0.089(7) 0.172(10) 0.142(9) 0.080(8) -0.054(7) -0.056(7)
C150 0.046(4) 0.047(3) 0.048(4) -0.005(3) -0.011(3) -0.016(3)
C151 0.083(6) 0.086(6) 0.077(5) -0.019(4) 0.029(4) -0.028(4)
C160 0.050(4) 0.057(4) 0.097(6) -0.005(4) -0.031(4) 0.007(3)
C161 0.094(6) 0.099(6) 0.081(6) 0.017(5) -0.042(5) -0.040(5)
C180 0.052(5) 0.138(8) 0.081(6) 0.023(6) -0.002(4) -0.030(5)
C181 0.054(5) 0.149(9) 0.131(8) 0.075(7) -0.029(5) -0.028(5)
C190 0.045(4) 0.067(5) 0.081(5) -0.019(4) 0.024(4) -0.013(3)
C191 0.084(6) 0.170(10) 0.070(6) -0.014(6) 0.015(5) -0.054(6)
C200 0.071(5) 0.039(4) 0.067(5) 0.008(3) -0.004(4) -0.006(3)
C201 0.102(6) 0.072(5) 0.042(4) -0.009(3) 0.004(4) -0.052(4)
N1 0.027(2) 0.023(2) 0.028(2) -0.0043(16) 0.0089(17) -0.0045(16)
N2 0.024(2) 0.023(2) 0.033(2) 0.0012(17) 0.0016(17) -0.0025(16)
N3 0.0213(19) 0.023(2) 0.027(2) -0.0024(16) -0.0001(16) -0.0056(16)
N4 0.021(2) 0.025(2) 0.024(2) 0.0028(16) -0.0042(16) -0.0032(16)
N5 0.041(3) 0.049(3) 0.041(3) 0.010(2) -0.015(2) -0.003(2)
N6 0.038(3) 0.038(2) 0.040(3) 0.011(2) 0.006(2) -0.0022(19)
N7 0.027(2) 0.035(2) 0.037(2) -0.0119(19) 0.0009(18) -0.0064(18)
N8 0.0179(19) 0.026(2) 0.032(2) -0.0043(17) -0.0016(16) -0.0041(15)
N10 0.0188(19) 0.028(2) 0.029(2) -0.0064(16) -0.0005(16) -0.0061(15)
N11 0.023(2) 0.027(2) 0.025(2) -0.0074(16) 0.0046(16) -0.0069(16)
N12 0.022(2) 0.024(2) 0.030(2) -0.0045(16) -0.0002(16) -0.0015(15)
N13 0.024(2) 0.0219(19) 0.030(2) -0.0013(16) -0.0049(16) -0.0077(16)
N14 0.0185(18) 0.0188(19) 0.030(2) 0.0003(15) 0.0013(16) -0.0045(15)
N15 0.039(2) 0.036(2) 0.032(2) -0.0017(19) -0.003(2) -0.0072(19)
N16 0.021(2) 0.031(2) 0.028(2) -0.0034(17) 0.0041(17) -0.0013(16)
N17 0.030(2) 0.024(2) 0.038(2) 0.0045(18) -0.0035(18) -0.0081(17)
N18 0.025(2) 0.036(2) 0.054(3) -0.001(2) 0.000(2) -0.0103(18)
N19 0.049(3) 0.036(2) 0.028(2) -0.0056(19) -0.005(2) 0.001(2)
N20 0.0190(18) 0.0205(18) 0.029(2) -0.0008(16) 0.0007(16) -0.0052(15)
N21 0.026(2) 0.026(2) 0.0194(19) 0.0014(15) -0.0033(16) -0.0096(16)
N22 0.068(4) 0.099(5) 0.061(4) -0.014(4) 0.002(3) -0.011(4)
N23 0.064(4) 0.105(5) 0.067(4) -0.003(4) 0.011(3) -0.027(4)
N24 0.087(5) 0.066(4) 0.105(6) 0.014(4) -0.019(4) 0.001(4)
N25 0.100(6) 0.086(5) 0.085(5) -0.013(4) -0.013(4) 0.007(4)
N26 0.045(3) 0.066(4) 0.064(4) -0.015(3) -0.009(3) -0.011(3)
N27 0.058(4) 0.086(5) 0.101(5) 0.011(4) 0.006(4) -0.027(4)
N28 0.042(3) 0.048(3) 0.039(3) -0.012(2) 0.016(2) -0.007(2)
N30 0.090(5) 0.075(5) 0.173(9) -0.036(5) -0.068(6) 0.022(4)
N31 0.104(6) 0.206(10) 0.089(6) 0.045(6) -0.037(5) -0.055(6)
N33 0.099(6) 0.086(5) 0.121(7) 0.005(5) 0.059(5) 0.010(4)
N34 0.116(6) 0.061(4) 0.148(8) -0.011(5) 0.035(6) 0.012(4)
N35 0.034(2) 0.034(2) 0.029(2) -0.0037(18) 0.0036(19) -0.0047(18)
N36 0.024(2) 0.038(2) 0.051(3) -0.008(2) -0.004(2) -0.0065(19)
N050 0.022(2) 0.022(2) 0.033(2) -0.0003(16) 0.0001(16) -0.0083(16)
O2 0.0209(15) 0.0242(16) 0.0218(16) -0.0025(12) -0.0020(13) -0.0024(12)
O3 0.0220(16) 0.0246(16) 0.0239(16) -0.0064(13) 0.0014(13) -0.0080(13)
O4 0.0230(16) 0.0309(17) 0.0221(16) -0.0008(13) 0.0009(13) -0.0064(13)
O5 0.0216(16) 0.0270(16) 0.0266(17) -0.0083(13) 0.0049(13) -0.0068(13)
O6 0.0218(16) 0.0259(16) 0.0234(16) -0.0079(13) 0.0006(13) -0.0019(13)
O7 0.0281(17) 0.0178(15) 0.0249(17) 0.0032(12) 0.0035(13) 0.0023(12)
O8 0.0206(15) 0.0239(15) 0.0173(15) 0.0011(12) 0.0004(12) -0.0043(12)
O9 0.0199(15) 0.0228(15) 0.0194(15) -0.0002(12) -0.0015(12) -0.0039(12)
O10 0.0313(18) 0.0310(18) 0.0337(19) 0.0005(14) -0.0105(15) -0.0112(14)
O13 0.0217(15) 0.0206(15) 0.0188(15) -0.0046(12) -0.0024(12) -0.0037(12)
O14 0.0253(16) 0.0223(16) 0.0278(17) -0.0056(13) -0.0073(13) 0.0012(13)
O15 0.0232(16) 0.0280(16) 0.0211(16) 0.0028(13) 0.0017(13) -0.0040(13)
O16 0.0234(16) 0.0262(16) 0.0205(16) -0.0016(12) 0.0017(13) -0.0062(13)
O17 0.0201(15) 0.0226(15) 0.0211(16) 0.0031(12) -0.0015(12) -0.0070(12)
O18 0.0201(16) 0.0352(18) 0.0226(16) -0.0107(13) 0.0002(13) -0.0086(13)
O19 0.0184(15) 0.0257(16) 0.0180(15) -0.0045(12) 0.0008(12) -0.0032(12)
O20 0.0332(18) 0.0246(17) 0.0348(19) -0.0062(14) 0.0091(15) -0.0074(14)
O23 0.0220(16) 0.0309(17) 0.0254(17) 0.0063(13) -0.0054(13) -0.0120(13)
O21 0.0309(18) 0.0268(17) 0.0362(19) -0.0031(14) 0.0041(15) -0.0064(14)
O22 0.0320(18) 0.0331(18) 0.037(2) 0.0037(15) -0.0057(15) -0.0142(15)
Ni1 0.0185(3) 0.0202(3) 0.0213(3) -0.0042(2) 0.0007(2) -0.0042(2)
Ni2 0.0200(3) 0.0194(3) 0.0248(3) -0.0031(2) 0.0033(2) -0.0041(2)
Ni3 0.0191(3) 0.0193(3) 0.0223(3) -0.0009(2) -0.0018(2) -0.0053(2)
Ni06 0.0187(3) 0.0194(3) 0.0198(3) -0.0004(2) -0.0019(2) -0.0047(2)
Y1 0.0184(2) 0.0187(2) 0.0183(2) -0.00221(16) 0.00070(16) -0.00345(16)
Y2 0.0185(2) 0.0191(2) 0.0179(2) -0.00073(16) -0.00115(16) -0.00413(16)
W1 0.01764(9) 0.01851(9) 0.02014(9) -0.00275(7) -0.00173(7) -0.00361(7)
W2 0.01771(9) 0.01822(9) 0.02046(9) -0.00149(7) 0.00117(7) -0.00448(7)

loop_
_atom_type_symbol
_atom_type_description
_atom_type_scat_dispersion_real
_atom_type_scat_dispersion_imag
_atom_type_scat_source
C C 0.0033 0.0016 'International Tables Vol C Tables 4.2.6.8 and 6.1.1.4'
H H 0.0000 0.0000 'International Tables Vol C Tables 4.2.6.8 and 6.1.1.4'
N N 0.0061 0.0033 'International Tables Vol C Tables 4.2.6.8 and 6.1.1.4'
O O 0.0106 0.0060 'International Tables Vol C Tables 4.2.6.8 and 6.1.1.4'
Ni Ni 0.3393 1.1124 'International Tables Vol C Tables 4.2.6.8 and 6.1.1.4'
Y Y -2.7962 3.5667 'International Tables Vol C Tables 4.2.6.8 and 6.1.1.4'
W W -0.8490 6.8722 'International Tables Vol C Tables 4.2.6.8 and 6.1.1.4'

loop_
_geom_angle_atom_site_label_1
_geom_angle_atom_site_label_2
_geom_angle_atom_site_label_3
_geom_angle
_geom_angle_site_symmetry_1
_geom_angle_site_symmetry_3
C6 C1 O5 124.1(4) . .
C6 C1 C2 122.1(4) . .
O5 C1 C2 113.8(4) . .
O3 C2 C3 123.7(4) . .
O3 C2 C1 118.0(4) . .
C3 C2 C1 118.3(4) . .
C2 C3 C4 119.4(4) . .
C2 C3 C7 124.9(4) . .
C4 C3 C7 115.7(4) . .
C5 C4 C3 120.7(4) . .
C4 C5 C6 120.4(4) . .
C1 C6 C5 119.1(4) . .
N1 C7 C3 126.8(4) . .
N1 C8 C9 114.5(4) . .
C10 C9 C8 111.7(4) . .
C10 C9 C12 111.4(4) . .
C8 C9 C12 111.1(4) . .
C10 C9 C11 109.8(4) . .
C8 C9 C11 106.6(4) . .
C12 C9 C11 106.1(4) . .
N2 C12 C9 115.0(4) . .
N2 C13 C14 127.6(4) . .
C18 C14 C15 118.5(4) . .
C18 C14 C13 117.5(4) . .
C15 C14 C13 123.7(4) . .
O2 C15 C95 118.0(4) . .
O2 C15 C14 124.2(4) . .
C95 C15 C14 117.8(4) . .
C95 C16 C17 118.7(5) . .
C18 C17 C16 120.0(5) . .
C17 C18 C14 121.7(5) . .
N3 C22 W1 175.6(4) . .
N4 C23 W1 179.0(4) . .
N5 C24 W1 179.2(5) . .
N6 C25 W1 179.0(4) . .
N7 C26 W1 177.9(4) . .
N8 C27 W1 179.0(4) . .
N11 C28 C29 112.1(4) . .
C32 C29 C31 111.8(4) . .
C32 C29 C30 106.7(4) . .
C31 C29 C30 110.1(4) . .
C32 C29 C28 111.0(4) . .
C31 C29 C28 110.7(4) . .
C30 C29 C28 106.4(4) . .
N10 C32 C29 116.1(4) . .
N10 C33 C34 129.1(4) . .
C39 C34 C35 119.0(4) . .
C39 C34 C33 125.3(4) . .
C35 C34 C33 115.7(4) . .
C36 C35 C34 121.1(5) . .
C35 C36 C37 120.1(5) . .
C38 C37 C36 119.9(5) . .
C37 C38 O4 125.4(4) . 2_666
C37 C38 C39 121.4(4) . .
O4 C38 C39 113.2(4) 2_666 .
O9 C39 C34 123.8(4) . .
O9 C39 C38 117.8(4) . .
C34 C39 C38 118.4(4) . .
C46 C40 C42 118.8(4) . .
C46 C40 C41 123.8(4) . .
C42 C40 C41 117.3(4) . .
N11 C41 C40 127.7(4) . .
C43 C42 C40 120.9(4) . .
C42 C43 C44 120.2(4) . .
C45 C44 C43 119.3(4) . .
C44 C45 O7 124.7(4) . 2_666
C44 C45 C46 122.1(4) . .
O7 C45 C46 113.3(4) 2_666 .
O8 C46 C40 123.5(4) . .
O8 C46 C45 117.9(4) . .
C40 C46 C45 118.6(4) . .
O13 C47 C89 123.9(4) . 2_657
O13 C47 C48 117.8(4) . .
C89 C47 C48 118.3(4) 2_657 .
C49 C48 O14 125.0(4) . .
C49 C48 C47 122.0(4) . .
O14 C48 C47 113.0(4) . .
C48 C49 C50 119.2(4) . .
C90 C50 C49 120.2(4) 2_657 .
C59 C53 O15 124.0(4) . .
C59 C53 C54 122.8(4) . .
O15 C53 C54 113.2(4) . .
O16 C54 C56 124.2(4) . .
O16 C54 C53 117.8(4) . .
C56 C54 C53 117.9(4) . .
N12 C55 C56 127.8(4) . .
C54 C56 C57 118.7(4) . .
C54 C56 C55 125.1(4) . .
C57 C56 C55 116.2(4) . .
C58 C57 C56 121.7(5) . .
C57 C58 C59 120.0(5) . .
C53 C59 C58 118.9(5) . .
N12 C60 C64 115.1(4) . .
N13 C63 C64 114.4(4) . .
C60 C64 C61 111.5(4) . .
C60 C64 C63 110.9(4) . .
C61 C64 C63 110.2(4) . .
C60 C64 C62 108.2(4) . .
C61 C64 C62 109.1(4) . .
C63 C64 C62 106.8(4) . .
N13 C65 C66 128.2(4) . .
C71 C66 C67 119.4(4) . .
C71 C66 C65 116.7(4) . .
C67 C66 C65 124.0(4) . .
O17 C67 C66 123.7(4) . .
O17 C67 C68 118.5(4) . .
C66 C67 C68 117.7(4) . .
C69 C68 O23 124.1(4) . .
C69 C68 C67 122.1(4) . .
O23 C68 C67 113.7(4) . .
C68 C69 C70 119.5(4) . .
C71 C70 C69 119.8(4) . .
C70 C71 C66 121.6(4) . .
C73 C72 C103 118.8(4) . .
C73 C72 C82 116.7(4) . 2_657
C103 C72 C82 124.5(4) . 2_657
C74 C73 C72 121.9(5) . .
C73 C74 C75 119.8(5) . .
C104 C75 C74 119.2(5) . .
N17 C76 W2 178.7(4) . .
N14 C77 W2 176.0(4) . .
N18 C78 W2 177.9(4) . .
N050 C79 W2 177.4(4) . .
N19 C80 W2 177.0(4) . .
N16 C81 W2 178.6(4) . .
N20 C82 C72 129.0(4) . 2_657
N20 C83 C84 116.5(4) . .
C86 C84 C83 111.9(4) . .
C86 C84 C87 110.6(4) . .
C83 C84 C87 111.1(4) . .
C86 C84 C85 110.3(4) . .
C83 C84 C85 106.0(4) . .
C87 C84 C85 106.7(4) . .
N21 C87 C84 112.9(4) . .
N21 C88 C89 127.0(4) . .
C90 C89 C47 119.1(4) . 2_657
C90 C89 C88 117.2(4) . .
C47 C89 C88 123.7(4) 2_657 .
C50 C90 C89 121.2(4) 2_657 .
N15 C92 W2 175.3(4) . .
C16 C95 C15 123.3(4) . .
C16 C95 O6 123.7(4) . .
C15 C95 O6 113.0(4) . .
N28 C96 W2 177.8(4) . .
N36 C98 W1 178.5(4) . .
N35 C99 W1 175.4(4) . .
N22 C100 C101 179.4(8) . .
O19 C103 C104 118.0(4) . .
O19 C103 C72 124.1(4) . .
C104 C103 C72 117.9(4) . .
C75 C104 O18 124.7(4) . .
C75 C104 C103 122.3(4) . .
O18 C104 C103 112.9(4) . .
N23 C110 C111 179.0(8) . .
N24 C120 C121 179.0(8) . .
N25 C130 C131 178.7(9) . .
N27 C140 C141 178.6(8) . .
N26 C150 C151 179.7(8) . .
N30 C160 C161 178.0(9) . .
N31 C180 C181 177.4(12) . .
N33 C190 C191 179.0(10) . .
N34 C200 C201 177.1(8) . .
C7 N1 C8 116.9(4) . .
C7 N1 Ni2 125.5(3) . .
C8 N1 Ni2 117.6(3) . .
C13 N2 C12 115.3(4) . .
C13 N2 Ni2 124.2(3) . .
C12 N2 Ni2 119.9(3) . .
C22 N3 Ni2 155.2(3) . .
C27 N8 Ni1 169.8(3) . .
C33 N10 C32 114.6(4) . .
C33 N10 Ni1 122.0(3) . .
C32 N10 Ni1 122.3(3) . .
C41 N11 C28 116.6(4) . .
C41 N11 Ni1 125.9(3) . .
C28 N11 Ni1 117.4(3) . .
C55 N12 C60 114.9(4) . .
C55 N12 Ni3 123.7(3) . .
C60 N12 Ni3 120.8(3) . .
C65 N13 C63 115.6(4) . .
C65 N13 Ni3 125.5(3) . .
C63 N13 Ni3 119.0(3) . .
C77 N14 Ni3 160.8(3) . .
C82 N20 C83 114.7(4) . .
C82 N20 Ni06 122.4(3) . .
C83 N20 Ni06 121.8(3) . .
C88 N21 C87 116.9(4) . .
C88 N21 Ni06 126.5(3) . .
C87 N21 Ni06 116.7(3) . .
C79 N050 Ni06 164.9(4) . .
C15 O2 Ni2 126.6(3) . .
C15 O2 Y1 125.0(3) . .
Ni2 O2 Y1 107.05(12) . .
C2 O3 Ni2 125.6(3) . .
C2 O3 Y1 125.0(3) . .
Ni2 O3 Y1 108.03(12) . .
C38 O4 C122 115.7(3) 2_666 .
C38 O4 Y1 118.4(2) 2_666 .
C122 O4 Y1 125.6(3) . .
C1 O5 C21 115.8(3) . .
C1 O5 Y1 117.9(2) . .
C21 O5 Y1 126.2(3) . .
C95 O6 C19 115.8(3) . .
C95 O6 Y1 118.4(2) . .
C19 O6 Y1 125.1(3) . .
C45 O7 C20 115.7(3) 2_666 .
C45 O7 Y1 116.6(2) 2_666 .
C20 O7 Y1 127.4(3) . .
C46 O8 Ni1 128.5(3) . .
C46 O8 Y1 120.9(2) . 2_666
Ni1 O8 Y1 109.11(12) . 2_666
C39 O9 Ni1 125.4(3) . .
C39 O9 Y1 125.8(3) . 2_666
Ni1 O9 Y1 108.25(12) . 2_666
C47 O13 Ni06 127.8(3) . 2_657
C47 O13 Y2 122.8(2) . .
Ni06 O13 Y2 108.72(12) 2_657 .
C48 O14 C51 115.4(3) . .
C48 O14 Y2 117.2(2) . .
C51 O14 Y2 127.4(3) . .
C53 O15 C52 115.1(3) . .
C53 O15 Y2 118.9(2) . .
C52 O15 Y2 125.7(2) . .
C54 O16 Ni3 125.8(3) . .
C54 O16 Y2 126.2(3) . .
Ni3 O16 Y2 107.31(12) . .
C67 O17 Ni3 127.0(3) . .
C67 O17 Y2 124.2(2) . .
Ni3 O17 Y2 108.14(12) . .
C104 O18 C105 115.4(3) . .
C104 O18 Y2 118.5(2) . .
C105 O18 Y2 126.0(3) . .
C103 O19 Ni06 126.0(3) . 2_657
C103 O19 Y2 126.5(2) . .
Ni06 O19 Y2 107.27(12) 2_657 .
C68 O23 C084 115.5(3) . .
C68 O23 Y2 117.8(2) . .
C084 O23 Y2 126.7(2) . .
O8 Ni1 N8 121.26(13) . .
O8 Ni1 N10 146.31(13) . .
N8 Ni1 N10 91.26(15) . .
O8 Ni1 O9 75.07(11) . .
N8 Ni1 O9 96.62(14) . .
N10 Ni1 O9 94.05(13) . .
O8 Ni1 N11 90.54(13) . .
N8 Ni1 N11 94.34(15) . .
N10 Ni1 N11 95.85(15) . .
O9 Ni1 N11 165.04(13) . .
O2 Ni2 N3 97.06(13) . .
O2 Ni2 N1 164.48(14) . .
N3 Ni2 N1 96.25(15) . .
O2 Ni2 N2 92.56(14) . .
N3 Ni2 N2 91.38(15) . .
N1 Ni2 N2 95.04(16) . .
O2 Ni2 O3 77.24(12) . .
N3 Ni2 O3 107.22(13) . .
N1 Ni2 O3 91.22(14) . .
N2 Ni2 O3 159.61(14) . .
O2 Ni2 Y1 40.21(8) . .
N3 Ni2 Y1 97.15(10) . .
N1 Ni2 Y1 129.78(11) . .
N2 Ni2 Y1 132.63(11) . .
O3 Ni2 Y1 38.63(8) . .
N14 Ni3 O16 98.49(13) . .
N14 Ni3 N13 97.33(15) . .
O16 Ni3 N13 162.29(13) . .
N14 Ni3 N12 90.94(15) . .
O16 Ni3 N12 93.17(14) . .
N13 Ni3 N12 94.49(15) . .
N14 Ni3 O17 109.92(13) . .
O16 Ni3 O17 76.59(11) . .
N13 Ni3 O17 90.56(13) . .
N12 Ni3 O17 157.74(14) . .
N14 Ni3 Y2 99.18(10) . .
O16 Ni3 Y2 39.96(8) . .
N13 Ni3 Y2 128.98(11) . .
N12 Ni3 Y2 132.89(11) . .
O17 Ni3 Y2 38.47(8) . .
N050 Ni06 O13 115.31(13) . 2_657
N050 Ni06 N21 94.58(15) . .
O13 Ni06 N21 90.80(13) 2_657 .
N050 Ni06 O19 94.46(14) . 2_657
O13 Ni06 O19 75.62(11) 2_657 2_657
N21 Ni06 O19 165.96(13) . 2_657
N050 Ni06 N20 91.53(14) . .
O13 Ni06 N20 151.53(13) 2_657 .
N21 Ni06 N20 96.59(15) . .
O19 Ni06 N20 93.88(13) 2_657 .
N050 Ni06 Y2 98.11(10) . 2_657
O13 Ni06 Y2 38.62(8) 2_657 2_657
N21 Ni06 Y2 127.95(11) . 2_657
O19 Ni06 Y2 39.76(8) 2_657 2_657
N20 Ni06 Y2 133.00(11) . 2_657
O10 Y1 O3 108.17(11) . .
O10 Y1 O8 114.28(11) . 2_666
O3 Y1 O8 137.45(10) . 2_666
O10 Y1 O9 83.22(10) . 2_666
O3 Y1 O9 127.28(10) . 2_666
O8 Y1 O9 62.66(10) 2_666 2_666
O10 Y1 O2 77.35(10) . .
O3 Y1 O2 64.80(10) . .
O8 Y1 O2 121.65(10) 2_666 .
O9 Y1 O2 159.97(10) 2_666 .
O10 Y1 O7 141.53(11) . .
O3 Y1 O7 80.48(10) . .
O8 Y1 O7 64.77(9) 2_666 .
O9 Y1 O7 122.09(10) 2_666 .
O2 Y1 O7 72.88(10) . .
O10 Y1 O5 142.02(10) . .
O3 Y1 O5 65.28(9) . .
O8 Y1 O5 82.45(10) 2_666 .
O9 Y1 O5 74.69(10) 2_666 .
O2 Y1 O5 124.32(10) . .
O7 Y1 O5 76.13(10) . .
O10 Y1 O6 70.26(10) . .
O3 Y1 O6 126.32(10) . .
O8 Y1 O6 68.61(10) 2_666 .
O9 Y1 O6 106.18(9) 2_666 .
O2 Y1 O6 62.66(9) . .
O7 Y1 O6 74.65(10) . .
O5 Y1 O6 145.42(10) . .
O10 Y1 O4 70.18(10) . .
O3 Y1 O4 72.63(10) . .
O8 Y1 O4 124.48(9) 2_666 .
O9 Y1 O4 63.26(9) 2_666 .
O2 Y1 O4 113.40(10) . .
O7 Y1 O4 144.89(10) . .
O5 Y1 O4 72.35(10) . .
O6 Y1 O4 139.99(10) . .
O10 Y1 Ni2 87.06(8) . .
O3 Y1 Ni2 33.34(7) . .
O8 Y1 Ni2 144.70(7) 2_666 .
O9 Y1 Ni2 151.61(7) 2_666 .
O2 Y1 Ni2 32.74(7) . .
O7 Y1 Ni2 80.94(7) . .
O5 Y1 Ni2 97.87(7) . .
O6 Y1 Ni2 95.39(6) . .
O4 Y1 Ni2 88.35(7) . .
O20 Y2 O17 111.95(11) . .
O20 Y2 O13 110.86(11) . .
O17 Y2 O13 137.19(10) . .
O20 Y2 O19 79.36(10) . .
O17 Y2 O19 125.57(10) . .
O13 Y2 O19 63.43(10) . .
O20 Y2 O16 80.97(10) . .
O17 Y2 O16 64.65(10) . .
O13 Y2 O16 122.88(10) . .
O19 Y2 O16 160.22(10) . .
O20 Y2 O23 140.49(11) . .
O17 Y2 O23 65.70(9) . .
O13 Y2 O23 81.49(10) . .
O19 Y2 O23 73.15(10) . .
O16 Y2 O23 124.89(10) . .
O20 Y2 O14 143.78(11) . .
O17 Y2 O14 80.49(10) . .
O13 Y2 O14 64.72(9) . .
O19 Y2 O14 122.20(10) . .
O16 Y2 O14 74.04(10) . .
O23 Y2 O14 75.71(10) . .
O20 Y2 O18 70.01(10) . .
O17 Y2 O18 71.48(10) . .
O13 Y2 O18 125.02(9) . .
O19 Y2 O18 62.99(9) . .
O16 Y2 O18 111.72(10) . .
O23 Y2 O18 72.38(10) . .
O14 Y2 O18 143.96(10) . .
O20 Y2 O15 71.23(10) . .
O17 Y2 O15 125.90(10) . .
O13 Y2 O15 68.99(10) . .
O19 Y2 O15 108.36(9) . .
O16 Y2 O15 62.74(9) . .
O23 Y2 O15 144.51(10) . .
O14 Y2 O15 74.12(10) . .
O18 Y2 O15 141.22(10) . .
O20 Y2 Ni06 88.24(8) . 2_657
O17 Y2 Ni06 149.29(7) . 2_657
O13 Y2 Ni06 32.66(7) . 2_657
O19 Y2 Ni06 32.97(7) . 2_657
O16 Y2 Ni06 144.36(7) . 2_657
O23 Y2 Ni06 83.92(7) . 2_657
O14 Y2 Ni06 96.97(7) . 2_657
O18 Y2 Ni06 95.90(7) . 2_657
O15 Y2 Ni06 81.62(7) . 2_657
O20 Y2 Ni3 90.83(8) . .
O17 Y2 Ni3 33.39(7) . .
O13 Y2 Ni3 145.96(7) . .
O19 Y2 Ni3 149.36(7) . .
O16 Y2 Ni3 32.73(7) . .
O23 Y2 Ni3 98.53(7) . .
O14 Y2 Ni3 82.17(7) . .
O18 Y2 Ni3 86.37(7) . .
O15 Y2 Ni3 95.46(7) . .
Ni06 Y2 Ni3 177.084(18) 2_657 .
C22 W1 C27 144.42(16) . .
C22 W1 C25 115.67(17) . .
C27 W1 C25 79.83(17) . .
C22 W1 C23 76.34(15) . .
C27 W1 C23 79.09(15) . .
C25 W1 C23 72.03(16) . .
C22 W1 C98 140.19(16) . .
C27 W1 C98 73.21(16) . .
C25 W1 C98 74.20(17) . .
C23 W1 C98 139.33(16) . .
C22 W1 C26 70.65(16) . .
C27 W1 C26 144.46(16) . .
C25 W1 C26 75.85(17) . .
C23 W1 C26 116.47(16) . .
C98 W1 C26 75.46(16) . .
C22 W1 C99 72.65(16) . .
C27 W1 C99 75.87(16) . .
C25 W1 C99 140.55(16) . .
C23 W1 C99 73.18(16) . .
C98 W1 C99 125.80(17) . .
C26 W1 C99 137.79(16) . .
C22 W1 C24 80.36(16) . .
C27 W1 C24 105.83(17) . .
C25 W1 C24 144.54(17) . .
C23 W1 C24 143.25(16) . .
C98 W1 C24 74.21(17) . .
C26 W1 C24 81.00(17) . .
C99 W1 C24 72.94(17) . .
C79 W2 C78 72.30(16) . .
C79 W2 C81 78.83(16) . .
C78 W2 C81 142.80(16) . .
C79 W2 C80 75.64(16) . .
C78 W2 C80 76.49(17) . .
C81 W2 C80 73.98(16) . .
C79 W2 C77 143.36(16) . .
C78 W2 C77 141.56(16) . .
C81 W2 C77 73.86(15) . .
C80 W2 C77 118.27(16) . .
C79 W2 C96 113.78(17) . .
C78 W2 C96 73.37(17) . .
C81 W2 C96 141.52(17) . .
C80 W2 C96 143.15(17) . .
C77 W2 C96 76.49(16) . .
C79 W2 C76 141.33(16) . .
C78 W2 C76 78.38(16) . .
C81 W2 C76 113.46(16) . .
C80 W2 C76 73.40(16) . .
C77 W2 C76 73.39(16) . .
C96 W2 C76 80.14(17) . .
C79 W2 C92 71.23(16) . .
C78 W2 C92 114.44(17) . .
C81 W2 C92 76.33(16) . .
C80 W2 C92 138.91(16) . .
C77 W2 C92 78.86(16) . .
C96 W2 C92 74.32(17) . .
C76 W2 C92 145.87(16) . .

loop_
_geom_bond_atom_site_label_1
_geom_bond_atom_site_label_2
_geom_bond_distance
_geom_bond_site_symmetry_2
C1 C6 1.376(6) .
C1 O5 1.394(5) .
C1 C2 1.406(6) .
C2 O3 1.343(5) .
C2 C3 1.397(6) .
C3 C4 1.416(6) .
C3 C7 1.451(6) .
C4 C5 1.369(7) .
C5 C6 1.397(6) .
C7 N1 1.285(6) .
C8 N1 1.478(6) .
C8 C9 1.523(7) .
C9 C10 1.518(7) .
C9 C12 1.528(7) .
C9 C11 1.548(6) .
C12 N2 1.477(6) .
C13 N2 1.276(6) .
C13 C14 1.457(7) .
C14 C18 1.412(7) .
C14 C15 1.413(6) .
C15 O2 1.330(5) .
C15 C95 1.391(6) .
C16 C95 1.376(6) .
C16 C17 1.391(7) .
C17 C18 1.370(7) .
C19 O6 1.439(5) .
C20 O7 1.447(5) .
C21 O5 1.443(5) .
C22 N3 1.164(6) .
C22 W1 2.128(5) .
C23 N4 1.154(5) .
C23 W1 2.165(5) .
C24 N5 1.132(6) .
C24 W1 2.171(5) .
C25 N6 1.155(6) .
C25 W1 2.164(5) .
C26 N7 1.145(6) .
C26 W1 2.169(5) .
C27 N8 1.172(6) .
C27 W1 2.129(5) .
C28 N11 1.466(5) .
C28 C29 1.544(7) .
C29 C32 1.516(7) .
C29 C31 1.527(7) .
C29 C30 1.530(7) .
C32 N10 1.486(5) .
C33 N10 1.290(6) .
C33 C34 1.440(7) .
C34 C39 1.402(6) .
C34 C35 1.413(7) .
C35 C36 1.360(7) .
C36 C37 1.393(7) .
C37 C38 1.365(6) .
C38 O4 1.388(5) 2_666
C38 C39 1.411(6) .
C39 O9 1.335(5) .
C40 C46 1.402(6) .
C40 C42 1.408(6) .
C40 C41 1.441(6) .
C41 N11 1.284(6) .
C42 C43 1.379(7) .
C43 C44 1.392(7) .
C44 C45 1.365(6) .
C45 O7 1.388(5) 2_666
C45 C46 1.405(6) .
C46 O8 1.348(5) .
C47 O13 1.341(5) .
C47 C89 1.405(6) 2_657
C47 C48 1.406(6) .
C48 C49 1.375(6) .
C48 O14 1.389(5) .
C49 C50 1.390(6) .
C50 C90 1.376(7) 2_657
C51 O14 1.453(5) .
C52 O15 1.444(5) .
C53 C59 1.366(6) .
C53 O15 1.390(5) .
C53 C54 1.410(6) .
C54 O16 1.338(5) .
C54 C56 1.403(6) .
C55 N12 1.282(6) .
C55 C56 1.442(7) .
C56 C57 1.413(7) .
C57 C58 1.369(7) .
C58 C59 1.398(7) .
C60 N12 1.478(6) .
C60 C64 1.519(7) .
C61 C64 1.525(7) .
C62 C64 1.534(6) .
C63 N13 1.471(5) .
C63 C64 1.530(7) .
C65 N13 1.280(6) .
C65 C66 1.449(6) .
C66 C71 1.404(6) .
C66 C67 1.408(6) .
C67 O17 1.332(5) .
C67 C68 1.409(6) .
C68 C69 1.372(6) .
C68 O23 1.391(5) .
C69 C70 1.399(6) .
C70 C71 1.364(6) .
C72 C73 1.412(6) .
C72 C103 1.418(6) .
C72 C82 1.441(6) 2_657
C73 C74 1.368(7) .
C74 C75 1.409(7) .
C75 C104 1.374(6) .
C76 N17 1.149(6) .
C76 W2 2.170(5) .
C77 N14 1.156(5) .
C77 W2 2.166(5) .
C78 N18 1.156(6) .
C78 W2 2.149(5) .
C79 N050 1.174(6) .
C79 W2 2.113(5) .
C80 N19 1.142(6) .
C80 W2 2.162(5) .
C81 N16 1.146(5) .
C81 W2 2.161(5) .
C82 N20 1.291(6) .
C82 C72 1.441(6) 2_657
C83 N20 1.482(5) .
C83 C84 1.529(6) .
C84 C86 1.523(7) .
C84 C87 1.531(6) .
C84 C85 1.545(6) .
C084 O23 1.446(5) .
C87 N21 1.471(5) .
C88 N21 1.290(6) .
C88 C89 1.448(6) .
C89 C90 1.402(6) .
C89 C47 1.405(6) 2_657
C90 C50 1.376(6) 2_657
C92 N15 1.150(6) .
C92 W2 2.171(5) .
C95 O6 1.393(5) .
C96 N28 1.143(6) .
C96 W2 2.168(5) .
C98 N36 1.149(6) .
C98 W1 2.165(5) .
C99 N35 1.158(6) .
C99 W1 2.170(5) .
C100 N22 1.138(8) .
C100 C101 1.424(9) .
C103 O19 1.323(5) .
C103 C104 1.415(6) .
C104 O18 1.388(5) .
C105 O18 1.436(5) .
C110 N23 1.142(8) .
C110 C111 1.452(9) .
C120 N24 1.142(8) .
C120 C121 1.442(9) .
C122 O4 1.443(5) .
C130 N25 1.124(9) .
C130 C131 1.433(10) .
C140 N27 1.131(9) .
C140 C141 1.430(11) .
C150 N26 1.131(7) .
C150 C151 1.449(9) .
C160 N30 1.126(9) .
C160 C161 1.411(10) .
C180 N31 1.125(10) .
C180 C181 1.440(11) .
C190 N33 1.114(9) .
C190 C191 1.430(10) .
C200 N34 1.129(9) .
C200 C201 1.423(9) .
N1 Ni2 2.003(4) .
N2 Ni2 2.013(4) .
N3 Ni2 1.990(4) .
N8 Ni1 1.993(4) .
N10 Ni1 2.004(4) .
N11 Ni1 2.019(4) .
N12 Ni3 2.017(4) .
N13 Ni3 2.015(4) .
N14 Ni3 1.990(4) .
N20 Ni06 2.005(3) .
N21 Ni06 2.002(4) .
N050 Ni06 1.990(4) .
O2 Ni2 1.988(3) .
O2 Y1 2.374(3) .
O3 Ni2 2.031(3) .
O3 Y1 2.308(3) .
O4 C38 1.388(5) 2_666
O4 Y1 2.564(3) .
O5 Y1 2.505(3) .
O6 Y1 2.547(3) .
O7 C45 1.388(5) 2_666
O7 Y1 2.482(3) .
O8 Ni1 1.993(3) .
O8 Y1 2.340(3) 2_666
O9 Ni1 2.008(3) .
O9 Y1 2.348(3) 2_666
O10 Y1 2.299(3) .
O13 Ni06 2.001(3) 2_657
O13 Y2 2.315(3) .
O14 Y2 2.490(3) .
O15 Y2 2.579(3) .
O16 Ni3 1.997(3) .
O16 Y2 2.372(3) .
O17 Ni3 2.042(3) .
O17 Y2 2.308(3) .
O18 Y2 2.572(3) .
O19 Ni06 2.002(3) 2_657
O19 Y2 2.353(3) .
O20 Y2 2.300(3) .
O23 Y2 2.489(3) .
Ni2 Y1 3.5151(7) .
Ni3 Y2 3.5262(7) .
Ni06 O13 2.001(3) 2_657
Ni06 O19 2.002(3) 2_657
Ni06 Y2 3.5125(7) 2_657
Y1 O8 2.340(3) 2_666
Y1 O9 2.348(3) 2_666
Y2 Ni06 3.5125(7) 2_657

loop_
_geom_torsion_atom_site_label_1
_geom_torsion_atom_site_label_2
_geom_torsion_atom_site_label_3
_geom_torsion_atom_site_label_4
_geom_torsion
_geom_torsion_site_symmetry_1
_geom_torsion_site_symmetry_2
_geom_torsion_site_symmetry_3
_geom_torsion_site_symmetry_4
C6 C1 C2 O3 -179.4(4) . . . .
O5 C1 C2 O3 -0.2(5) . . . .
C6 C1 C2 C3 -1.7(6) . . . .
O5 C1 C2 C3 177.5(4) . . . .
O3 C2 C3 C4 178.5(4) . . . .
C1 C2 C3 C4 1.0(6) . . . .
O3 C2 C3 C7 -2.0(7) . . . .
C1 C2 C3 C7 -179.5(4) . . . .
C2 C3 C4 C5 0.0(7) . . . .
C7 C3 C4 C5 -179.5(4) . . . .
C3 C4 C5 C6 -0.3(7) . . . .
O5 C1 C6 C5 -177.7(4) . . . .
C2 C1 C6 C5 1.5(7) . . . .
C4 C5 C6 C1 -0.5(7) . . . .
C2 C3 C7 N1 8.4(7) . . . .
C4 C3 C7 N1 -172.1(4) . . . .
N1 C8 C9 C10 55.0(5) . . . .
N1 C8 C9 C12 -70.1(5) . . . .
N1 C8 C9 C11 174.8(4) . . . .
C10 C9 C12 N2 -59.8(5) . . . .
C8 C9 C12 N2 65.4(5) . . . .
C11 C9 C12 N2 -179.2(4) . . . .
N2 C13 C14 C18 177.3(5) . . . .
N2 C13 C14 C15 -8.3(8) . . . .
C18 C14 C15 O2 -178.9(4) . . . .
C13 C14 C15 O2 6.7(7) . . . .
C18 C14 C15 C95 1.6(7) . . . .
C13 C14 C15 C95 -172.9(4) . . . .
C95 C16 C17 C18 1.2(8) . . . .
C16 C17 C18 C14 -1.8(9) . . . .
C15 C14 C18 C17 0.4(8) . . . .
C13 C14 C18 C17 175.1(5) . . . .
N11 C28 C29 C32 75.3(5) . . . .
N11 C28 C29 C31 -49.5(5) . . . .
N11 C28 C29 C30 -169.0(4) . . . .
C31 C29 C32 N10 61.4(5) . . . .
C30 C29 C32 N10 -178.2(4) . . . .
C28 C29 C32 N10 -62.7(5) . . . .
N10 C33 C34 C39 -0.5(8) . . . .
N10 C33 C34 C35 179.9(5) . . . .
C39 C34 C35 C36 1.2(8) . . . .
C33 C34 C35 C36 -179.1(5) . . . .
C34 C35 C36 C37 -2.1(9) . . . .
C35 C36 C37 C38 0.7(9) . . . .
C36 C37 C38 O4 -177.4(5) . . . 2_666
C36 C37 C38 C39 1.7(8) . . . .
C35 C34 C39 O9 -179.7(4) . . . .
C33 C34 C39 O9 0.7(7) . . . .
C35 C34 C39 C38 1.1(7) . . . .
C33 C34 C39 C38 -178.6(4) . . . .
C37 C38 C39 O9 178.2(4) . . . .
O4 C38 C39 O9 -2.6(6) 2_666 . . .
C37 C38 C39 C34 -2.6(7) . . . .
O4 C38 C39 C34 176.7(4) 2_666 . . .
C46 C40 C41 N11 2.6(7) . . . .
C42 C40 C41 N11 178.2(4) . . . .
C46 C40 C42 C43 0.5(7) . . . .
C41 C40 C42 C43 -175.3(4) . . . .
C40 C42 C43 C44 0.8(7) . . . .
C42 C43 C44 C45 -0.5(7) . . . .
C43 C44 C45 O7 178.7(4) . . . 2_666
C43 C44 C45 C46 -1.1(7) . . . .
C42 C40 C46 O8 179.5(4) . . . .
C41 C40 C46 O8 -4.9(7) . . . .
C42 C40 C46 C45 -2.1(6) . . . .
C41 C40 C46 C45 173.5(4) . . . .
C44 C45 C46 O8 -179.0(4) . . . .
O7 C45 C46 O8 1.1(6) 2_666 . . .
C44 C45 C46 C40 2.4(7) . . . .
O7 C45 C46 C40 -177.4(4) 2_666 . . .
O13 C47 C48 C49 -179.1(4) . . . .
C89 C47 C48 C49 0.5(6) 2_657 . . .
O13 C47 C48 O14 -0.2(6) . . . .
C89 C47 C48 O14 179.5(4) 2_657 . . .
O14 C48 C49 C50 -179.7(4) . . . .
C47 C48 C49 C50 -0.8(7) . . . .
C48 C49 C50 C90 0.5(7) . . . 2_657
C59 C53 C54 O16 -179.9(4) . . . .
O15 C53 C54 O16 -0.8(6) . . . .
C59 C53 C54 C56 0.1(7) . . . .
O15 C53 C54 C56 179.2(4) . . . .
O16 C54 C56 C57 -179.7(4) . . . .
C53 C54 C56 C57 0.3(7) . . . .
O16 C54 C56 C55 3.1(7) . . . .
C53 C54 C56 C55 -176.9(4) . . . .
N12 C55 C56 C54 -5.5(8) . . . .
N12 C55 C56 C57 177.2(5) . . . .
C54 C56 C57 C58 -0.4(8) . . . .
C55 C56 C57 C58 177.1(5) . . . .
C56 C57 C58 C59 0.0(8) . . . .
O15 C53 C59 C58 -179.5(4) . . . .
C54 C53 C59 C58 -0.5(7) . . . .
C57 C58 C59 C53 0.4(8) . . . .
N12 C60 C64 C61 -57.1(5) . . . .
N12 C60 C64 C63 66.1(5) . . . .
N12 C60 C64 C62 -177.1(4) . . . .
N13 C63 C64 C60 -69.9(5) . . . .
N13 C63 C64 C61 54.1(5) . . . .
N13 C63 C64 C62 172.4(4) . . . .
N13 C65 C66 C71 -173.7(4) . . . .
N13 C65 C66 C67 4.9(7) . . . .
C71 C66 C67 O17 178.5(4) . . . .
C65 C66 C67 O17 0.0(7) . . . .
C71 C66 C67 C68 1.0(6) . . . .
C65 C66 C67 C68 -177.6(4) . . . .
O17 C67 C68 C69 -178.9(4) . . . .
C66 C67 C68 C69 -1.2(6) . . . .
O17 C67 C68 O23 -0.9(6) . . . .
C66 C67 C68 O23 176.8(4) . . . .
O23 C68 C69 C70 -177.3(4) . . . .
C67 C68 C69 C70 0.6(7) . . . .
C68 C69 C70 C71 0.3(7) . . . .
C69 C70 C71 C66 -0.6(7) . . . .
C67 C66 C71 C70 -0.1(7) . . . .
C65 C66 C71 C70 178.5(4) . . . .
C103 C72 C73 C74 0.3(8) . . . .
C82 C72 C73 C74 177.6(5) 2_657 . . .
C72 C73 C74 C75 0.0(9) . . . .
C73 C74 C75 C104 0.7(9) . . . .
N20 C83 C84 C86 62.9(5) . . . .
N20 C83 C84 C87 -61.2(5) . . . .
N20 C83 C84 C85 -176.8(4) . . . .
C86 C84 C87 N21 -50.2(5) . . . .
C83 C84 C87 N21 74.6(5) . . . .
C85 C84 C87 N21 -170.3(4) . . . .
N21 C88 C89 C90 175.0(4) . . . .
N21 C88 C89 C47 -1.9(7) . . . 2_657
C47 C89 C90 C50 0.4(7) 2_657 . . 2_657
C88 C89 C90 C50 -176.7(4) . . . 2_657
C17 C16 C95 C15 0.8(7) . . . .
C17 C16 C95 O6 -178.5(4) . . . .
O2 C15 C95 C16 178.2(4) . . . .
C14 C15 C95 C16 -2.2(7) . . . .
O2 C15 C95 O6 -2.4(6) . . . .
C14 C15 C95 O6 177.2(4) . . . .
C73 C72 C103 O19 179.6(4) . . . .
C82 C72 C103 O19 2.5(7) 2_657 . . .
C73 C72 C103 C104 -1.3(7) . . . .
C82 C72 C103 C104 -178.4(4) 2_657 . . .
C74 C75 C104 O18 179.3(5) . . . .
C74 C75 C104 C103 -1.8(8) . . . .
O19 C103 C104 C75 -178.7(4) . . . .
C72 C103 C104 C75 2.1(7) . . . .
O19 C103 C104 O18 0.3(6) . . . .
C72 C103 C104 O18 -178.9(4) . . . .
C3 C7 N1 C8 -176.0(4) . . . .
C3 C7 N1 Ni2 1.3(7) . . . .
C9 C8 N1 C7 -125.9(5) . . . .
C9 C8 N1 Ni2 56.5(5) . . . .
C14 C13 N2 C12 170.8(5) . . . .
C14 C13 N2 Ni2 -0.7(7) . . . .
C9 C12 N2 C13 139.2(4) . . . .
C9 C12 N2 Ni2 -49.0(5) . . . .
C34 C33 N10 C32 -172.3(5) . . . .
C34 C33 N10 Ni1 -4.3(7) . . . .
C29 C32 N10 C33 -155.1(4) . . . .
C29 C32 N10 Ni1 37.0(5) . . . .
C40 C41 N11 C28 -176.3(4) . . . .
C40 C41 N11 Ni1 1.7(7) . . . .
C29 C28 N11 C41 119.8(5) . . . .
C29 C28 N11 Ni1 -58.3(5) . . . .
C56 C55 N12 C60 173.4(4) . . . .
C56 C55 N12 Ni3 2.6(7) . . . .
C64 C60 N12 C55 140.9(4) . . . .
C64 C60 N12 Ni3 -48.1(5) . . . .
C66 C65 N13 C63 -178.3(4) . . . .
C66 C65 N13 Ni3 1.2(7) . . . .
C64 C63 N13 C65 -126.4(4) . . . .
C64 C63 N13 Ni3 54.1(5) . . . .
C72 C82 N20 C83 -172.0(4) 2_657 . . .
C72 C82 N20 Ni06 -3.7(7) 2_657 . . .
C84 C83 N20 C82 -155.4(4) . . . .
C84 C83 N20 Ni06 36.3(5) . . . .
C89 C88 N21 C87 -178.5(4) . . . .
C89 C88 N21 Ni06 1.9(7) . . . .
C84 C87 N21 C88 121.2(4) . . . .
C84 C87 N21 Ni06 -59.1(5) . . . .
C95 C15 O2 Ni2 -177.1(3) . . . .
C14 C15 O2 Ni2 3.3(6) . . . .
C95 C15 O2 Y1 -12.5(5) . . . .
C14 C15 O2 Y1 167.9(3) . . . .
C3 C2 O3 Ni2 -12.7(6) . . . .
C1 C2 O3 Ni2 164.9(3) . . . .
C3 C2 O3 Y1 -177.6(3) . . . .
C1 C2 O3 Y1 -0.1(5) . . . .
C6 C1 O5 C21 2.3(6) . . . .
C2 C1 O5 C21 -176.9(4) . . . .
C6 C1 O5 Y1 179.5(3) . . . .
C2 C1 O5 Y1 0.3(4) . . . .
C16 C95 O6 C19 23.1(6) . . . .
C15 C95 O6 C19 -156.3(4) . . . .
C16 C95 O6 Y1 -166.2(4) . . . .
C15 C95 O6 Y1 14.4(5) . . . .
C40 C46 O8 Ni1 2.9(6) . . . .
C45 C46 O8 Ni1 -175.6(3) . . . .
C40 C46 O8 Y1 -161.3(3) . . . 2_666
C45 C46 O8 Y1 20.3(5) . . . 2_666
C34 C39 O9 Ni1 4.0(6) . . . .
C38 C39 O9 Ni1 -176.7(3) . . . .
C34 C39 O9 Y1 -166.4(3) . . . 2_666
C38 C39 O9 Y1 12.8(5) . . . 2_666
C89 C47 O13 Ni06 -7.2(6) 2_657 . . 2_657
C48 C47 O13 Ni06 172.5(3) . . . 2_657
C89 C47 O13 Y2 162.8(3) 2_657 . . .
C48 C47 O13 Y2 -17.5(5) . . . .
C49 C48 O14 C51 12.5(6) . . . .
C47 C48 O14 C51 -166.4(4) . . . .
C49 C48 O14 Y2 -165.5(3) . . . .
C47 C48 O14 Y2 15.6(5) . . . .
C59 C53 O15 C52 13.8(6) . . . .
C54 C53 O15 C52 -165.3(4) . . . .
C59 C53 O15 Y2 -172.3(3) . . . .
C54 C53 O15 Y2 8.6(5) . . . .
C56 C54 O16 Ni3 1.5(6) . . . .
C53 C54 O16 Ni3 -178.5(3) . . . .
C56 C54 O16 Y2 171.2(3) . . . .
C53 C54 O16 Y2 -8.8(5) . . . .
C66 C67 O17 Ni3 -10.0(6) . . . .
C68 C67 O17 Ni3 167.5(3) . . . .
C66 C67 O17 Y2 -179.3(3) . . . .
C68 C67 O17 Y2 -1.8(5) . . . .
C75 C104 O18 C105 11.0(6) . . . .
C103 C104 O18 C105 -167.9(4) . . . .
C75 C104 O18 Y2 -173.6(4) . . . .
C103 C104 O18 Y2 7.5(5) . . . .
C104 C103 O19 Ni06 177.3(3) . . . 2_657
C72 C103 O19 Ni06 -3.5(6) . . . 2_657
C104 C103 O19 Y2 -9.4(5) . . . .
C72 C103 O19 Y2 169.7(3) . . . .
C69 C68 O23 C084 4.0(6) . . . .
C67 C68 O23 C084 -174.0(4) . . . .
C69 C68 O23 Y2 -179.2(3) . . . .
C67 C68 O23 Y2 2.8(5) . . . .
